data_7043771
loop_
_publ_author_name
'Werner, Daniel'
'Deacon, Glen B.'
'Junk, Peter C.'
'Anwander, Reiner'

_publ_section_title
;
 Pyrazolates advance cerium chemistry: a Ce(III)/Ce(IV) redox equilibrium
 with benzoquinone.
;
_journal_name_full 'Dalton transactions (Cambridge, England : 2003)'
_journal_paper_doi 10.1039/c7dt00635g
_journal_year 2017
_chemical_absolute_configuration ad
_chemical_formula_moiety 'C65 H87 Ce3 N18 O6, 1.5(C4 H8 O)'
_chemical_formula_sum 'C71 H99 Ce3 N18 O7.5'
_chemical_formula_weight 1745.04
_space_group_crystal_system orthorhombic
_space_group_IT_number 19
_space_group_name_Hall 'P 2ac 2ab'
_space_group_name_H-M_alt 'P 21 21 21'
_symmetry_space_group_name_Hall 'P 2ac 2ab'
_symmetry_space_group_name_H-M 'P 21 21 21'
_atom_sites_solution_hydrogens geom
_atom_sites_solution_primary iterative
_atom_sites_solution_secondary difmap
_audit_creation_date 2017-03-06
_audit_creation_method
;
Olex2 1.2
(compiled 2017.02.23 svn.r3390 for OlexSys, GUI svn.r5320)
;
_audit_update_record
;
2017-03-06 deposited with the CCDC.
2017-03-30 downloaded from the CCDC.
;
_cell_angle_alpha 90.00
_cell_angle_beta 90.00
_cell_angle_gamma 90.00
_cell_formula_units_Z 4
_cell_length_a 16.2907(16)
_cell_length_b 20.1796(19)
_cell_length_c 23.505(2)
_cell_measurement_reflns_used 9667
_cell_measurement_temperature 150
_cell_measurement_theta_max 27.819
_cell_measurement_theta_min 2.196
_cell_volume 7727.0(12)
_computing_cell_refinement 'SAINT v8.34A (Bruker, 2013)'
_computing_data_reduction 'SAINT v8.34A (Bruker, 2013)'
_computing_molecular_graphics 'Olex2 (Dolomanov et al., 2009)'
_computing_publication_material 'Olex2 (Dolomanov et al., 2009)'
_computing_structure_refinement 'XL (Sheldrick, 2008)'
_computing_structure_solution
;
Superflip (Palatinus & Chapuis, 2007;Palatinus & van der Lee, 2008;
Palatinus et al., 2012)
;
_diffrn_ambient_temperature 150
_diffrn_measured_fraction_theta_full 1.000
_diffrn_measured_fraction_theta_max 0.999
_diffrn_measurement_device_type 'Bruker APEX-II CCD'
_diffrn_measurement_method '\f and \w scans'
_diffrn_radiation_monochromator graphite
_diffrn_radiation_type MoK\a
_diffrn_radiation_wavelength 0.71073
_diffrn_reflns_av_R_equivalents 0.0555
_diffrn_reflns_av_unetI/netI 0.0485
_diffrn_reflns_limit_h_max 21
_diffrn_reflns_limit_h_min -21
_diffrn_reflns_limit_k_max 26
_diffrn_reflns_limit_k_min -25
_diffrn_reflns_limit_l_max 31
_diffrn_reflns_limit_l_min -31
_diffrn_reflns_number 91067
_diffrn_reflns_theta_full 26.00
_diffrn_reflns_theta_max 28.34
_diffrn_reflns_theta_min 1.33
_diffrn_source 'fine-focus sealed tube'
_diffrn_standards_number 0
_exptl_absorpt_coefficient_mu 1.800
_exptl_absorpt_correction_T_max 0.7457
_exptl_absorpt_correction_T_min 0.6939
_exptl_absorpt_correction_type multi-scan
_exptl_absorpt_process_details
;
SADABS-2012/1 (Bruker,2012) was used for absorption correction.
wR2(int) was 0.0773 before and 0.0589 after correction.
The Ratio of minimum to maximum transmission is 0.9305.
The \l/2 correction factor is 0.0000.
;
_exptl_crystal_colour colourless
_exptl_crystal_density_diffrn 1.500
_exptl_crystal_density_method 'not measured'
_exptl_crystal_description block
_exptl_crystal_F_000 3540
_exptl_crystal_size_max 0.4
_exptl_crystal_size_mid 0.3
_exptl_crystal_size_min 0.1
_refine_diff_density_max 1.148
_refine_diff_density_min -0.423
_refine_diff_density_rms 0.109
_refine_ls_abs_structure_details 'Flack H D (1983), Acta Cryst. A39, 876-881'
_refine_ls_abs_structure_Flack -0.016(10)
_refine_ls_extinction_method none
_refine_ls_goodness_of_fit_ref 1.109
_refine_ls_hydrogen_treatment constr
_refine_ls_matrix_type full
_refine_ls_number_parameters 945
_refine_ls_number_reflns 19260
_refine_ls_number_restraints 21
_refine_ls_restrained_S_all 1.114
_refine_ls_R_factor_all 0.0410
_refine_ls_R_factor_gt 0.0322
_refine_ls_shift/su_max 0.002
_refine_ls_shift/su_mean 0.000
_refine_ls_structure_factor_coef Fsqd
_refine_ls_weighting_details 'calc w=1/[\s^2^(Fo^2^)+(0.0366P)^2^+4.2398P] where P=(Fo^2^+2Fc^2^)/3'
_refine_ls_weighting_scheme calc
_refine_ls_wR_factor_gt 0.0795
_refine_ls_wR_factor_ref 0.0838
_reflns_number_gt 17292
_reflns_number_total 19260
_reflns_threshold_expression >2sigma(I)
_cod_data_source_file c7dt00635g2.cif
_cod_data_source_block 5aTHF
_cod_original_cell_volume 7727.0(13)
_cod_original_formula_sum 'C71 H99 Ce3 N18 O7.50'
_cod_database_code 7043771
_olex2_refinement_description
;
1. Fixed Uiso
 At 1.2 times of:
  All C(H) groups, All C(H,H) groups, All C(H,H,H,H) groups
 At 1.5 times of:
  All C(H,H,H) groups
2. Restrained distances
 C69-C70
 1.5 with sigma of 0.01
 C69-C68
 1.5 with sigma of 0.01
 C68-C67
 1.5 with sigma of 0.01
3. Uiso/Uaniso restraints and constraints
Uanis(C69) \\sim Ueq: with sigma of 0.01 and sigma for terminal atoms of 0.01
Uanis(C68) \\sim Ueq: with sigma of 0.005 and sigma for terminal atoms of 0.001
Uanis(C67) \\sim Ueq: with sigma of 0.005 and sigma for terminal atoms of 0.001
4. Others
 Fixed Sof: H58A(0.5) H58B(0.5) H58C(0.5) H58D(0.5) H60A(0.5) H60B(0.5)
 H60C(0.5) H60D(0.5) O8(0.5) C67(0.5) H67A(0.5) H67B(0.5) C70(0.5) H70B(0.5)
 H70A(0.5) C68(0.5) H68A(0.5) H68B(0.5) C69(0.5) H69A(0.5) H69B(0.5) C62(0.4)
 H62A(0.5) H62B(0.5) C59(0.6) H59A(0.5) H59B(0.5)
5.a Secondary CH2 refined with riding coordinates:
 C58(H58A,H58B), C58(H58C,H58D), C63(H63A,H63B), C61(H61A,H61B), C65(H65A,
 H65B), C64(H64A,H64B), C66(H66A,H66B), C60(H60A,H60B), C60(H60C,H60D),
 C72(H72A,H72B), C74(H74A,H74B), C71(H71A,H71B), C73(H73A,H73B), C67(H67A,H67B),
  C70(H70B,H70A), C68(H68A,H68B), C69(H69A,H69B), C62(H62A,H62B), C59(H59A,H59B)
5.b Me refined with riding coordinates:
 C37(H37A,H37B,H37C)
5.c Aromatic/amide H refined with riding coordinates:
 C23(H23), C7(H7), C10(H10), C24(H24), C14(H14), C8(H8), C45(H45), C25(H25),
 C19(H19), C9(H9), C26(H26), C50(H50), C3(H3), C40(H40), C30(H30), C35(H35),
 C55(H55)
5.d Idealised Me refined as rotating group:
 C47(H47A,H47B,H47C), C17(H17A,H17B,H17C), C48(H48A,H48B,H48C), C21(H21A,H21B,
 H21C), C32(H32A,H32B,H32C), C1(H1A,H1B,H1C), C28(H28A,H28B,H28C), C5(H5A,H5B,
 H5C), C12(H12A,H12B,H12C), C52(H52A,H52B,H52C), C38(H38A,H38B,H38C), C42(H42A,
 H42B,H42C), C16(H16A,H16B,H16C), C43(H43A,H43B,H43C), C53(H53A,H53B,H53C),
 C33(H33A,H33B,H33C), C57(H57A,H57B,H57C)
;
_olex2_submission_special_instructions 'No special instructions were received'
_publcif_funding_html
;
;

loop_
_space_group_symop_id
_space_group_symop_operation_xyz
1 'x, y, z'
2 '-x+1/2, -y, z+1/2'
3 'x+1/2, -y+1/2, -z'
4 '-x, y+1/2, -z+1/2'

loop_
_atom_site_label
_atom_site_type_symbol
_atom_site_fract_x
_atom_site_fract_y
_atom_site_fract_z
_atom_site_U_iso_or_equiv
_atom_site_adp_type
_atom_site_occupancy
_atom_site_calc_flag
_atom_site_disorder_assembly
_atom_site_disorder_group
_atom_site_refinement_flags_posn
_atom_site_refinement_flags_adp
Ce2 Ce 0.253163(14) 0.691648(11) 0.284313(9) 0.01392(5) Uani 1 d . . . .
Ce3 Ce 0.056268(14) 0.800502(13) 0.314861(9) 0.01573(5) Uani 1 d . . . .
Ce1 Ce 0.427868(14) 0.703061(12) 0.165352(10) 0.01622(5) Uani 1 d . . . .
O4 O 0.20476(16) 0.79467(14) 0.32633(12) 0.0175(6) Uani 1 d . . . .
O3 O 0.37745(19) 0.74884(15) 0.25654(13) 0.0185(7) Uani 1 d . . . .
O2 O 0.11724(19) 0.71788(14) 0.25172(12) 0.0182(7) Uani 1 d . . . .
C2 C 0.3769(3) 0.5661(2) 0.0590(2) 0.0245(10) Uani 1 d . . . .
N2 N 0.2741(2) 0.61336(18) 0.10013(15) 0.0171(8) Uani 1 d . . . .
O1 O 0.28663(17) 0.66955(14) 0.18670(13) 0.0161(6) Uani 1 d . . . .
N4 N -0.0438(2) 0.72054(18) 0.25479(16) 0.0201(8) Uani 1 d . . . .
N8 N 0.5247(2) 0.78647(19) 0.22437(16) 0.0208(8) Uani 1 d . . . .
O6 O 0.1229(2) 0.68463(15) 0.36785(13) 0.0228(7) Uani 1 d . . . .
N1 N 0.3577(2) 0.60298(19) 0.10461(16) 0.0192(8) Uani 1 d . . . .
N3 N -0.0084(2) 0.6956(2) 0.20726(14) 0.0176(7) Uani 1 d . . . .
O5 O 0.4314(2) 0.61521(16) 0.24751(14) 0.0282(8) Uani 1 d C . . .
N14 N 0.2944(2) 0.6066(2) 0.35658(16) 0.0217(8) Uani 1 d . . . .
N15 N 0.0607(2) 0.90713(19) 0.26340(16) 0.0236(8) Uani 1 d . . . .
C46 C 0.3179(3) 0.5598(3) 0.3939(2) 0.0273(11) Uani 1 d . . . .
C22 C 0.2596(3) 0.8417(2) 0.34649(17) 0.0142(8) Uani 1 d . . . .
C18 C 0.1119(3) 0.9380(2) 0.41994(19) 0.0229(10) Uani 1 d . . . .
N13 N 0.2509(3) 0.57490(17) 0.31421(16) 0.0212(8) Uani 1 d . . . .
N7 N 0.4953(2) 0.81229(19) 0.27412(15) 0.0195(8) Uani 1 d . . . .
C11 C 0.0829(2) 0.6893(2) 0.20373(17) 0.0159(8) Uani 1 d . . . .
N5 N 0.1327(2) 0.88579(18) 0.38794(16) 0.0188(8) Uani 1 d . . . .
C47 C 0.3669(4) 0.5794(3) 0.4458(2) 0.0466(16) Uani 1 d . . . .
H47A H 0.3829 0.6261 0.4427 0.070 Uiso 1 calc . . GR .
H47B H 0.4161 0.5517 0.4483 0.070 Uiso 1 calc . . GR .
H47C H 0.3333 0.5731 0.4800 0.070 Uiso 1 calc . . GR .
C23 C 0.2919(3) 0.8821(2) 0.29719(18) 0.0167(9) Uani 1 d . . . .
H23 H 0.2635 0.9210 0.2856 0.020 Uiso 1 calc . . R .
C7 C 0.1825(3) 0.7059(2) 0.12516(17) 0.0184(9) Uani 1 d . . . .
H7 H 0.2010 0.7286 0.0922 0.022 Uiso 1 calc . . R .
N11 N 0.3722(3) 0.7593(2) 0.07992(17) 0.0255(9) Uani 1 d . . . .
C17 C 0.0235(3) 0.9562(3) 0.4314(3) 0.0366(14) Uani 1 d . . . .
H17A H -0.0046 0.9648 0.3953 0.055 Uiso 1 calc . . GR .
H17B H 0.0215 0.9960 0.4552 0.055 Uiso 1 calc . . GR .
H17C H -0.0038 0.9195 0.4512 0.055 Uiso 1 calc . . GR .
C10 C 0.1064(3) 0.6168(2) 0.20222(18) 0.0179(9) Uani 1 d . . . .
H10 H 0.0719 0.5849 0.2200 0.021 Uiso 1 calc . . R .
C49 C 0.0605(3) 0.9670(2) 0.2403(2) 0.0249(10) Uani 1 d . . . .
C20 C 0.2472(3) 0.9370(2) 0.41813(18) 0.0213(9) Uani 1 d . . . .
C58 C 0.4294(4) 0.5459(3) 0.2328(2) 0.0380(13) Uani 1 d . . . .
H58A H 0.4304 0.5411 0.1909 0.046 Uiso 0.50 calc A 1 R .
H58B H 0.3779 0.5259 0.2471 0.046 Uiso 0.50 calc A 1 R .
H58C H 0.4586 0.5381 0.1965 0.046 Uiso 0.50 calc A 2 R .
H58D H 0.3720 0.5304 0.2288 0.046 Uiso 0.50 calc A 2 R .
C39 C 0.3576(3) 0.7835(2) 0.0278(2) 0.0285(12) Uani 1 d . . . .
C24 C 0.3281(2) 0.8052(2) 0.37701(17) 0.0168(8) Uani 1 d . . . .
H24 H 0.3223 0.7950 0.4163 0.020 Uiso 1 calc . . R .
C14 C -0.1397(3) 0.6927(3) 0.1908(2) 0.0259(10) Uani 1 d . . . .
H14 H -0.1919 0.6865 0.1735 0.031 Uiso 1 calc . . R .
C8 C 0.1747(3) 0.5973(2) 0.17628(17) 0.0168(9) Uani 1 d . . . .
H8 H 0.1890 0.5517 0.1759 0.020 Uiso 1 calc . . R .
N6 N 0.2161(2) 0.88594(18) 0.38759(16) 0.0185(8) Uani 1 d . . . .
C45 C 0.2901(3) 0.4983(2) 0.3762(2) 0.0279(11) Uani 1 d . . . .
H45 H 0.2980 0.4570 0.3947 0.033 Uiso 1 calc . . R .
C63 C 0.1466(3) 0.6954(3) 0.42675(19) 0.0319(11) Uani 1 d . . . .
H63A H 0.1151 0.7328 0.4430 0.038 Uiso 1 calc . . R .
H63B H 0.2058 0.7062 0.4291 0.038 Uiso 1 calc . . R .
C25 C 0.3596(3) 0.8637(2) 0.26991(19) 0.0179(9) Uani 1 d . . . .
H25 H 0.3787 0.8894 0.2387 0.021 Uiso 1 calc . . R .
C19 C 0.1820(3) 0.9709(2) 0.4396(2) 0.0255(11) Uani 1 d . . . .
H19 H 0.1837 1.0091 0.4632 0.031 Uiso 1 calc . . R .
C6 C 0.2299(3) 0.6473(2) 0.14731(17) 0.0163(9) Uani 1 d . . . .
C48 C 0.1038(4) 1.0245(3) 0.2679(3) 0.0423(15) Uani 1 d . . . .
H48A H 0.0959 1.0225 0.3092 0.063 Uiso 1 calc . . GR .
H48B H 0.0812 1.0662 0.2532 0.063 Uiso 1 calc . . GR .
H48C H 0.1626 1.0223 0.2592 0.063 Uiso 1 calc . . GR .
C61 C 0.4939(4) 0.6258(3) 0.2899(2) 0.0358(13) Uani 1 d . . . .
H61A H 0.4706 0.6490 0.3233 0.043 Uiso 1 calc C . R .
H61B H 0.5390 0.6531 0.2742 0.043 Uiso 1 calc . . R .
C65 C 0.0918(4) 0.5856(3) 0.4170(2) 0.0340(13) Uani 1 d . . . .
H65A H 0.0428 0.5637 0.4332 0.041 Uiso 1 calc . . R .
H65B H 0.1321 0.5512 0.4059 0.041 Uiso 1 calc . . R .
C4 C 0.2425(3) 0.5835(2) 0.05353(19) 0.0225(9) Uani 1 d . . . .
C21 C 0.3374(3) 0.9509(3) 0.4244(2) 0.0302(12) Uani 1 d . . . .
H21A H 0.3637 0.9141 0.4447 0.045 Uiso 1 calc . . GR .
H21B H 0.3452 0.9919 0.4460 0.045 Uiso 1 calc . . GR .
H21C H 0.3623 0.9556 0.3867 0.045 Uiso 1 calc . . GR .
C9 C 0.1150(3) 0.7259(2) 0.15148(18) 0.0189(9) Uani 1 d . . . .
H9 H 0.0862 0.7635 0.1376 0.023 Uiso 1 calc . . R .
C26 C 0.3955(3) 0.7874(2) 0.35000(17) 0.0173(9) Uani 1 d . . . .
H26 H 0.4376 0.7646 0.3700 0.021 Uiso 1 calc . . R .
C29 C 0.5497(3) 0.8543(2) 0.2981(2) 0.0240(10) Uani 1 d . . . .
C32 C 0.6525(3) 0.7959(3) 0.1681(2) 0.0348(12) Uani 1 d . . . .
H32A H 0.6645 0.7483 0.1674 0.052 Uiso 1 calc . . GR .
H32B H 0.7040 0.8208 0.1711 0.052 Uiso 1 calc . . GR .
H32C H 0.6241 0.8084 0.1330 0.052 Uiso 1 calc . . GR .
C1 C 0.4621(3) 0.5442(3) 0.0482(2) 0.0311(12) Uani 1 d . . . .
H1A H 0.4840 0.5677 0.0151 0.047 Uiso 1 calc . . GR .
H1B H 0.4626 0.4964 0.0408 0.047 Uiso 1 calc . . GR .
H1C H 0.4960 0.5538 0.0816 0.047 Uiso 1 calc . . GR .
C13 C -0.0648(3) 0.6779(2) 0.1675(2) 0.0232(10) Uani 1 d . . . .
C50 C 0.0191(3) 0.9644(3) 0.1884(2) 0.0308(12) Uani 1 d . . . .
H50 H 0.0100 0.9998 0.1625 0.037 Uiso 1 calc . . R .
C28 C 0.5352(3) 0.8917(3) 0.3519(2) 0.0344(13) Uani 1 d . . . .
H28A H 0.4832 0.9159 0.3491 0.052 Uiso 1 calc . . GR .
H28B H 0.5802 0.9232 0.3580 0.052 Uiso 1 calc . . GR .
H28C H 0.5326 0.8607 0.3839 0.052 Uiso 1 calc . . GR .
C64 C 0.1289(4) 0.6330(3) 0.4592(2) 0.0390(14) Uani 1 d . . . .
H64A H 0.0901 0.6419 0.4907 0.047 Uiso 1 calc . . R .
H64B H 0.1801 0.6144 0.4754 0.047 Uiso 1 calc . . R .
N16 N 0.0184(2) 0.86417(19) 0.22770(17) 0.0231(9) Uani 1 d . . . .
C5 C 0.1540(3) 0.5869(3) 0.0380(2) 0.0316(12) Uani 1 d . . . .
H5A H 0.1209 0.5679 0.0687 0.047 Uiso 1 calc . . GR .
H5B H 0.1447 0.5617 0.0029 0.047 Uiso 1 calc . . GR .
H5C H 0.1382 0.6332 0.0320 0.047 Uiso 1 calc . . GR .
C27 C 0.4066(2) 0.8029(2) 0.28749(17) 0.0156(8) Uani 1 d . . . .
C12 C -0.0437(3) 0.6471(3) 0.1123(2) 0.0369(14) Uani 1 d . . . .
H12A H -0.0203 0.6806 0.0869 0.055 Uiso 1 calc . . GR .
H12B H -0.0933 0.6284 0.0951 0.055 Uiso 1 calc . . GR .
H12C H -0.0033 0.6117 0.1185 0.055 Uiso 1 calc . . GR .
C3 C 0.3076(3) 0.5531(2) 0.0261(2) 0.0246(11) Uani 1 d . . . .
H3 H 0.3055 0.5282 -0.0082 0.030 Uiso 1 calc . . R .
C40 C 0.3868(4) 0.8485(3) 0.0262(2) 0.0425(16) Uani 1 d . . . .
H40 H 0.3849 0.8780 -0.0053 0.051 Uiso 1 calc . . R .
C31 C 0.5988(3) 0.8115(2) 0.2185(2) 0.0236(10) Uani 1 d . . . .
C52 C -0.0538(4) 0.8670(3) 0.1351(2) 0.0380(13) Uani 1 d . . . .
H52A H -0.0898 0.9000 0.1175 0.057 Uiso 1 calc . . GR .
H52B H -0.0870 0.8306 0.1503 0.057 Uiso 1 calc . . GR .
H52C H -0.0156 0.8496 0.1065 0.057 Uiso 1 calc . . GR .
C66 C 0.0685(3) 0.6285(2) 0.3657(2) 0.0267(10) Uani 1 d . . . .
H66A H 0.0760 0.6035 0.3298 0.032 Uiso 1 calc . . R .
H66B H 0.0105 0.6429 0.3684 0.032 Uiso 1 calc . . R .
C51 C -0.0060(3) 0.8988(2) 0.1826(2) 0.0258(11) Uani 1 d . . . .
C15 C -0.1248(3) 0.7183(2) 0.2440(2) 0.0266(11) Uani 1 d . . . .
N12 N 0.4104(3) 0.8078(2) 0.11184(17) 0.0294(9) Uani 1 d . . . .
C44 C 0.2487(3) 0.5098(2) 0.32633(19) 0.0231(9) Uani 1 d . . . .
C41 C 0.4191(4) 0.8616(3) 0.0793(2) 0.0377(14) Uani 1 d . . . .
C30 C 0.6168(3) 0.8535(3) 0.2639(2) 0.0277(11) Uani 1 d . . . .
H30 H 0.6666 0.8770 0.2698 0.033 Uiso 1 calc . . R .
C38 C 0.3219(4) 0.7405(3) -0.0171(2) 0.0402(14) Uani 1 d . . . .
H38A H 0.3652 0.7268 -0.0435 0.060 Uiso 1 calc . . GR .
H38B H 0.2796 0.7651 -0.0379 0.060 Uiso 1 calc . . GR .
H38C H 0.2973 0.7012 0.0005 0.060 Uiso 1 calc . . GR .
C42 C 0.4621(5) 0.9219(3) 0.1012(3) 0.066(2) Uani 1 d . . . .
H42A H 0.4901 0.9443 0.0696 0.099 Uiso 1 calc . . GR .
H42B H 0.5025 0.9089 0.1300 0.099 Uiso 1 calc . . GR .
H42C H 0.4219 0.9521 0.1182 0.099 Uiso 1 calc . . GR .
C16 C -0.1861(3) 0.7427(4) 0.2865(3) 0.0489(17) Uani 1 d . . . .
H16A H -0.1679 0.7309 0.3249 0.073 Uiso 1 calc . . GR .
H16B H -0.2395 0.7222 0.2789 0.073 Uiso 1 calc . . GR .
H16C H -0.1910 0.7910 0.2834 0.073 Uiso 1 calc . . GR .
C60 C 0.5255(4) 0.5590(3) 0.3070(3) 0.0502(17) Uani 1 d C . . .
H60A H 0.5008 0.5447 0.3435 0.060 Uiso 0.50 calc B 1 R .
H60B H 0.5859 0.5597 0.3111 0.060 Uiso 0.50 calc B 1 R .
H60C H 0.5825 0.5530 0.2934 0.060 Uiso 0.50 calc B 2 R .
H60D H 0.5249 0.5546 0.3489 0.060 Uiso 0.50 calc B 2 R .
N10 N 0.5430(2) 0.68110(19) 0.10143(16) 0.0227(9) Uani 1 d . . . .
N9 N 0.5659(2) 0.64491(19) 0.14852(16) 0.0229(8) Uani 1 d . . . .
N18 N -0.0436(2) 0.77487(19) 0.39494(17) 0.0243(9) Uani 1 d . . . .
C36 C 0.6025(3) 0.6768(2) 0.0618(2) 0.0279(11) Uani 1 d . . . .
C34 C 0.6392(3) 0.6181(2) 0.1375(2) 0.0251(11) Uani 1 d . . . .
N17 N -0.0686(2) 0.83271(19) 0.36918(16) 0.0230(8) Uani 1 d . . . .
C56 C -0.1000(3) 0.7591(3) 0.4354(2) 0.0318(12) Uani 1 d . . . .
C35 C 0.6646(3) 0.6372(3) 0.0829(2) 0.0304(12) Uani 1 d . . . .
H35 H 0.7143 0.6253 0.0643 0.036 Uiso 1 calc . . R .
C54 C -0.1388(3) 0.8517(3) 0.3940(2) 0.0291(11) Uani 1 d . . . .
C43 C 0.2068(3) 0.4624(3) 0.2877(3) 0.0354(12) Uani 1 d . . . .
H43A H 0.1486 0.4742 0.2846 0.053 Uiso 1 calc . . GR .
H43B H 0.2119 0.4174 0.3030 0.053 Uiso 1 calc . . GR .
H43C H 0.2322 0.4643 0.2500 0.053 Uiso 1 calc . . GR .
C53 C -0.1819(3) 0.9128(3) 0.3746(3) 0.0415(14) Uani 1 d . . . .
H53A H -0.1856 0.9443 0.4063 0.062 Uiso 1 calc . . GR .
H53B H -0.2373 0.9014 0.3616 0.062 Uiso 1 calc . . GR .
H53C H -0.1512 0.9330 0.3432 0.062 Uiso 1 calc . . GR .
C37 C 0.5930(4) 0.7113(3) 0.0065(2) 0.0461(16) Uani 1 d . . . .
H37A H 0.5748 0.6796 -0.0224 0.069 Uiso 1 calc . . R .
H37B H 0.6458 0.7305 -0.0049 0.069 Uiso 1 calc . . R .
H37C H 0.5521 0.7467 0.0103 0.069 Uiso 1 calc . . R .
C55 C -0.1607(3) 0.8063(3) 0.4359(2) 0.0318(11) Uani 1 d . . . .
H55 H -0.2077 0.8077 0.4598 0.038 Uiso 1 calc . . R .
C33 C 0.6838(3) 0.5771(3) 0.1808(2) 0.0382(13) Uani 1 d . . . .
H33A H 0.6906 0.6028 0.2158 0.057 Uiso 1 calc . . GR .
H33B H 0.7379 0.5648 0.1659 0.057 Uiso 1 calc . . GR .
H33C H 0.6521 0.5369 0.1889 0.057 Uiso 1 calc . . GR .
C57 C -0.0911(4) 0.6981(4) 0.4710(2) 0.0492(16) Uani 1 d . . . .
H57A H -0.0684 0.6622 0.4478 0.074 Uiso 1 calc . . GR .
H57B H -0.1450 0.6849 0.4856 0.074 Uiso 1 calc . . GR .
H57C H -0.0542 0.7072 0.5030 0.074 Uiso 1 calc . . GR .
C72 C 0.6827(4) 0.6776(4) 0.3993(3) 0.059(2) Uani 1 d . . . .
H72A H 0.7420 0.6881 0.4019 0.071 Uiso 1 calc . . R .
H72B H 0.6745 0.6428 0.3701 0.071 Uiso 1 calc . . R .
O7 O 0.5685(4) 0.7394(3) 0.4255(3) 0.099(2) Uani 1 d . . . .
C74 C 0.5653(5) 0.6811(4) 0.4565(3) 0.074(2) Uani 1 d . . . .
H74A H 0.5272 0.6490 0.4387 0.089 Uiso 1 calc . . R .
H74B H 0.5473 0.6897 0.4960 0.089 Uiso 1 calc . . R .
C71 C 0.6344(4) 0.7367(4) 0.3865(4) 0.069(2) Uani 1 d . . . .
H71A H 0.6689 0.7768 0.3902 0.083 Uiso 1 calc . . R .
H71B H 0.6132 0.7345 0.3471 0.083 Uiso 1 calc . . R .
C73 C 0.6497(7) 0.6565(5) 0.4551(4) 0.111(4) Uani 1 d . . . .
H73A H 0.6508 0.6076 0.4586 0.133 Uiso 1 calc . . R .
H73B H 0.6823 0.6759 0.4865 0.133 Uiso 1 calc . . R .
O8 O 0.7402(5) 0.4573(3) 0.3322(4) 0.0409(19) Uani 0.50 d . . . .
C67 C 0.7791(6) 0.4033(5) 0.3550(4) 0.031(2) Uani 0.50 d . . D U
H67A H 0.8244 0.3886 0.3300 0.037 Uiso 0.50 calc . . R .
H67B H 0.7400 0.3661 0.3599 0.037 Uiso 0.50 calc . . R .
C70 C 0.7423(9) 0.5080(5) 0.3680(6) 0.057(4) Uani 0.50 d . . D .
H70B H 0.6869 0.5145 0.3844 0.069 Uiso 0.50 calc . . R .
H70A H 0.7569 0.5487 0.3467 0.069 Uiso 0.50 calc . . R .
C68 C 0.8109(8) 0.4250(6) 0.4101(4) 0.052(3) Uani 0.50 d . . D U
H68A H 0.8698 0.4135 0.4137 0.062 Uiso 0.50 calc . . R .
H68B H 0.7805 0.4032 0.4414 0.062 Uiso 0.50 calc . . R .
C69 C 0.7996(8) 0.4986(6) 0.4128(5) 0.064(4) Uani 0.50 d . . D U
H69A H 0.7769 0.5128 0.4499 0.077 Uiso 0.50 calc . . R .
H69B H 0.8516 0.5224 0.4055 0.077 Uiso 0.50 calc . . R .
C62 C 0.4987(13) 0.5116(10) 0.2571(9) 0.046(5) Uani 0.40 d C 1 . .
H62A H 0.5434 0.5062 0.2289 0.056 Uiso 0.50 calc C 1 R .
H62B H 0.4827 0.4674 0.2717 0.056 Uiso 0.50 calc C 1 R .
C59 C 0.4721(8) 0.5099(6) 0.2814(5) 0.036(3) Uani 0.60 d C 2 . .
H59A H 0.4316 0.4934 0.3094 0.043 Uiso 0.50 calc C 2 R .
H59B H 0.5044 0.4719 0.2669 0.043 Uiso 0.50 calc C 2 R .

loop_
_atom_site_aniso_label
_atom_site_aniso_U_11
_atom_site_aniso_U_22
_atom_site_aniso_U_33
_atom_site_aniso_U_23
_atom_site_aniso_U_13
_atom_site_aniso_U_12
Ce2 0.01615(11) 0.01214(10) 0.01348(10) 0.00022(9) -0.00080(9) 0.00029(10)
Ce3 0.01570(11) 0.01608(11) 0.01541(11) -0.00192(10) 0.00061(9) 0.00016(10)
Ce1 0.01575(11) 0.01717(12) 0.01575(11) -0.00094(10) 0.00106(9) 0.00020(10)
O4 0.0166(14) 0.0125(15) 0.0236(15) -0.0059(13) -0.0012(12) -0.0031(12)
O3 0.0192(16) 0.0157(16) 0.0204(16) -0.0051(13) 0.0008(13) -0.0020(13)
O2 0.0193(16) 0.0197(17) 0.0157(15) -0.0041(12) -0.0022(13) 0.0000(12)
C2 0.025(3) 0.022(2) 0.026(3) -0.007(2) 0.005(2) 0.002(2)
N2 0.0182(19) 0.0168(19) 0.0163(18) -0.0059(14) 0.0017(15) -0.0009(14)
O1 0.0165(15) 0.0178(15) 0.0140(14) -0.0038(12) -0.0019(12) -0.0011(12)
N4 0.0184(19) 0.025(2) 0.0173(18) -0.0010(15) 0.0011(15) 0.0000(15)
N8 0.0148(18) 0.025(2) 0.022(2) -0.0068(16) 0.0038(15) -0.0001(15)
O6 0.0300(18) 0.0206(18) 0.0176(15) 0.0025(13) 0.0007(14) -0.0052(14)
N1 0.0187(19) 0.021(2) 0.0179(19) -0.0020(15) 0.0016(15) 0.0024(16)
N3 0.0145(16) 0.0173(18) 0.0211(18) -0.0047(17) 0.0002(14) 0.0001(15)
O5 0.034(2) 0.0235(18) 0.0267(18) 0.0044(14) -0.0067(16) -0.0014(15)
N14 0.026(2) 0.023(2) 0.0156(18) 0.0015(16) -0.0024(16) 0.0040(17)
N15 0.024(2) 0.0193(19) 0.027(2) -0.0012(16) -0.0029(18) 0.0008(17)
C46 0.030(3) 0.030(3) 0.022(2) 0.006(2) -0.001(2) 0.007(2)
C22 0.013(2) 0.016(2) 0.0139(19) -0.0014(15) 0.0003(17) 0.0000(17)
C18 0.029(3) 0.023(3) 0.017(2) -0.0058(18) 0.002(2) 0.000(2)
N13 0.027(2) 0.0147(17) 0.0219(18) 0.0023(14) 0.0015(19) -0.0014(17)
N7 0.0150(17) 0.021(2) 0.0224(19) -0.0010(16) -0.0006(15) -0.0023(15)
C11 0.0145(19) 0.018(2) 0.0155(19) 0.0025(16) -0.0011(15) 0.0034(17)
N5 0.020(2) 0.020(2) 0.0162(18) -0.0034(15) 0.0010(16) 0.0005(16)
C47 0.055(4) 0.053(4) 0.032(3) 0.004(3) -0.012(3) 0.011(3)
C23 0.019(2) 0.012(2) 0.019(2) 0.0000(16) -0.0042(17) -0.0013(17)
C7 0.022(2) 0.021(2) 0.0123(19) -0.0003(18) -0.0024(16) -0.0025(19)
N11 0.028(2) 0.021(2) 0.027(2) 0.0010(17) 0.0005(19) 0.0016(18)
C17 0.030(3) 0.035(3) 0.044(3) -0.020(3) 0.007(3) -0.003(2)
C10 0.023(2) 0.013(2) 0.018(2) -0.0023(16) -0.0012(18) -0.0055(17)
C49 0.023(2) 0.018(2) 0.034(3) 0.0013(19) 0.005(2) 0.001(2)
C20 0.027(2) 0.018(2) 0.018(2) -0.0036(16) -0.003(2) -0.001(2)
C58 0.054(4) 0.024(3) 0.036(3) -0.001(2) -0.011(3) 0.003(3)
C39 0.040(3) 0.028(3) 0.017(2) 0.0031(19) 0.005(2) 0.012(2)
C24 0.021(2) 0.014(2) 0.0150(19) 0.0033(18) -0.0027(16) -0.0028(19)
C14 0.017(2) 0.028(3) 0.032(2) -0.006(2) -0.0092(19) 0.003(2)
C8 0.019(2) 0.014(2) 0.018(2) -0.0005(17) -0.0055(17) 0.0001(16)
N6 0.0142(18) 0.019(2) 0.0221(19) -0.0066(15) 0.0020(15) -0.0013(15)
C45 0.033(3) 0.022(3) 0.029(3) 0.011(2) 0.006(2) 0.007(2)
C63 0.045(3) 0.031(3) 0.019(2) -0.004(2) -0.004(2) -0.005(3)
C25 0.021(2) 0.016(2) 0.017(2) 0.0016(17) 0.0004(18) -0.0028(17)
C19 0.034(3) 0.022(3) 0.021(2) -0.0096(19) 0.002(2) -0.002(2)
C6 0.015(2) 0.021(2) 0.0127(19) -0.0049(16) -0.0004(16) 0.0019(17)
C48 0.038(3) 0.029(3) 0.060(4) -0.003(3) -0.006(3) -0.003(2)
C61 0.047(3) 0.025(3) 0.035(3) 0.006(2) -0.020(3) -0.006(2)
C65 0.045(3) 0.023(3) 0.034(3) 0.010(2) 0.006(2) 0.002(2)
C4 0.024(2) 0.023(2) 0.021(2) -0.0054(17) -0.002(2) -0.001(2)
C21 0.027(3) 0.026(3) 0.037(3) -0.013(2) -0.004(2) -0.004(2)
C9 0.025(2) 0.019(2) 0.012(2) 0.0006(16) -0.0057(18) -0.0013(18)
C26 0.021(2) 0.016(2) 0.015(2) -0.0010(16) -0.0060(17) -0.0007(17)
C29 0.023(2) 0.022(2) 0.026(3) -0.0052(19) -0.003(2) -0.0027(19)
C32 0.030(3) 0.036(3) 0.038(3) -0.012(3) 0.015(2) -0.011(2)
C1 0.028(3) 0.032(3) 0.033(3) -0.015(2) 0.005(2) 0.007(2)
C13 0.023(2) 0.022(2) 0.024(2) -0.0021(18) -0.004(2) -0.0002(18)
C50 0.032(3) 0.026(3) 0.034(3) 0.012(2) -0.001(2) 0.006(2)
C28 0.029(3) 0.043(3) 0.032(3) -0.015(2) 0.003(2) -0.011(2)
C64 0.054(4) 0.040(3) 0.023(3) 0.011(2) -0.006(3) -0.009(3)
N16 0.023(2) 0.022(2) 0.024(2) -0.0023(16) -0.0013(17) 0.0002(16)
C5 0.028(3) 0.037(3) 0.030(3) -0.016(2) -0.004(2) 0.001(2)
C27 0.0105(17) 0.019(2) 0.0173(19) -0.003(2) -0.0011(15) -0.0036(17)
C12 0.025(3) 0.055(4) 0.031(3) -0.017(3) -0.009(2) 0.004(3)
C3 0.030(3) 0.023(3) 0.021(2) -0.0087(19) 0.002(2) 0.001(2)
C40 0.082(5) 0.022(3) 0.024(3) 0.006(2) 0.012(3) 0.011(3)
C31 0.019(2) 0.022(2) 0.030(2) -0.001(2) 0.0014(19) -0.0032(18)
C52 0.047(3) 0.035(3) 0.032(3) -0.003(2) -0.017(3) 0.010(3)
C66 0.031(3) 0.022(2) 0.027(2) 0.0014(19) 0.002(2) -0.005(2)
C51 0.026(2) 0.027(3) 0.025(2) 0.000(2) -0.002(2) 0.009(2)
C15 0.018(2) 0.029(3) 0.033(3) -0.006(2) 0.002(2) -0.0021(19)
N12 0.039(2) 0.020(2) 0.028(2) -0.0014(18) 0.0029(18) 0.003(2)
C44 0.020(2) 0.020(2) 0.029(2) 0.0042(18) 0.007(2) 0.0048(19)
C41 0.062(4) 0.019(3) 0.033(3) 0.000(2) 0.011(3) -0.005(3)
C30 0.016(2) 0.031(3) 0.036(3) -0.003(2) 0.002(2) -0.005(2)
C38 0.054(4) 0.036(3) 0.030(3) 0.003(2) -0.008(3) 0.003(3)
C42 0.120(7) 0.022(3) 0.057(4) -0.005(3) 0.012(4) -0.022(4)
C16 0.022(3) 0.078(5) 0.046(4) -0.027(4) 0.007(3) -0.003(3)
C60 0.061(4) 0.039(4) 0.051(4) -0.001(3) -0.022(3) 0.008(3)
N10 0.0196(19) 0.025(2) 0.024(2) 0.0033(16) 0.0021(16) 0.0012(16)
N9 0.021(2) 0.023(2) 0.024(2) -0.0010(15) 0.0015(17) -0.0032(17)
N18 0.025(2) 0.027(2) 0.021(2) 0.0009(16) 0.0020(17) 0.0055(17)
C36 0.025(3) 0.026(3) 0.032(3) -0.002(2) 0.010(2) 0.001(2)
C34 0.021(2) 0.024(3) 0.030(3) -0.001(2) 0.004(2) 0.005(2)
N17 0.024(2) 0.021(2) 0.024(2) -0.0059(15) -0.0002(18) -0.0017(17)
C56 0.034(3) 0.041(3) 0.021(3) -0.001(2) 0.007(2) -0.004(2)
C35 0.020(3) 0.032(3) 0.039(3) -0.004(2) 0.010(2) 0.000(2)
C54 0.027(3) 0.031(3) 0.030(3) -0.010(2) 0.000(2) 0.003(2)
C43 0.034(3) 0.023(3) 0.050(3) -0.002(3) -0.005(3) -0.001(2)
C53 0.033(3) 0.031(3) 0.060(4) -0.008(3) 0.002(3) 0.008(2)
C37 0.053(4) 0.060(4) 0.026(3) 0.010(3) 0.014(3) 0.004(3)
C55 0.027(3) 0.038(3) 0.030(3) -0.006(3) 0.006(2) 0.003(2)
C33 0.033(3) 0.037(3) 0.044(3) 0.000(3) 0.000(3) 0.011(2)
C57 0.051(4) 0.057(4) 0.040(3) 0.022(3) 0.013(3) 0.007(3)
C72 0.051(4) 0.066(5) 0.061(4) 0.017(4) 0.009(4) 0.005(4)
O7 0.068(4) 0.130(6) 0.099(5) 0.067(4) 0.023(4) 0.040(4)
C74 0.088(6) 0.078(6) 0.057(5) -0.007(4) 0.023(5) -0.026(5)
C71 0.039(4) 0.085(6) 0.083(6) 0.036(5) -0.010(4) -0.004(4)
C73 0.129(9) 0.114(8) 0.090(7) 0.059(6) 0.048(6) 0.074(7)
O8 0.031(4) 0.031(4) 0.061(5) -0.014(4) -0.005(4) 0.007(3)
C67 0.016(4) 0.031(4) 0.045(4) 0.011(3) 0.011(3) 0.003(3)
C70 0.060(9) 0.021(6) 0.090(10) -0.014(6) -0.049(8) 0.005(6)
C68 0.038(5) 0.070(5) 0.048(5) 0.033(4) 0.016(4) 0.010(4)
C69 0.058(7) 0.092(8) 0.043(6) -0.029(6) 0.009(6) 0.011(6)
C62 0.042(12) 0.042(10) 0.055(14) -0.009(10) -0.002(9) -0.004(9)
C59 0.048(8) 0.022(5) 0.039(7) 0.005(5) 0.000(5) 0.012(5)

loop_
_atom_type_symbol
_atom_type_description
_atom_type_scat_dispersion_real
_atom_type_scat_dispersion_imag
_atom_type_scat_source
C C 0.0033 0.0016 'International Tables Vol C Tables 4.2.6.8 and 6.1.1.4'
H H 0.0000 0.0000 'International Tables Vol C Tables 4.2.6.8 and 6.1.1.4'
Ce Ce -0.2486 2.6331 'International Tables Vol C Tables 4.2.6.8 and 6.1.1.4'
N N 0.0061 0.0033 'International Tables Vol C Tables 4.2.6.8 and 6.1.1.4'
O O 0.0106 0.0060 'International Tables Vol C Tables 4.2.6.8 and 6.1.1.4'

loop_
_geom_angle_atom_site_label_1
_geom_angle_atom_site_label_2
_geom_angle_atom_site_label_3
_geom_angle
Ce3 Ce2 Ce1 132.288(8)
O4 Ce2 Ce3 35.76(6)
O4 Ce2 Ce1 117.75(7)
O4 Ce2 O6 61.89(9)
O4 Ce2 N14 113.39(11)
O4 Ce2 N13 134.25(11)
O3 Ce2 Ce3 117.57(7)
O3 Ce2 Ce1 35.71(7)
O3 Ce2 O4 88.46(10)
O3 Ce2 O6 145.05(9)
O3 Ce2 N14 106.57(12)
O3 Ce2 N13 123.13(12)
O2 Ce2 Ce3 35.67(7)
O2 Ce2 Ce1 114.87(7)
O2 Ce2 O4 69.05(9)
O2 Ce2 O3 125.45(10)
O2 Ce2 O6 63.35(10)
O2 Ce2 N14 127.88(12)
O2 Ce2 N13 106.76(12)
O1 Ce2 Ce3 117.46(7)
O1 Ce2 Ce1 34.93(7)
O1 Ce2 O4 128.35(10)
O1 Ce2 O3 68.94(10)
O1 Ce2 O2 86.87(10)
O1 Ce2 O6 143.70(9)
O1 Ce2 N14 117.37(11)
O1 Ce2 N13 95.66(11)
O6 Ce2 Ce3 46.31(6)
O6 Ce2 Ce1 178.22(6)
N14 Ce2 Ce3 118.35(9)
N14 Ce2 Ce1 108.83(9)
N14 Ce2 O6 72.73(11)
N13 Ce2 Ce3 117.92(10)
N13 Ce2 Ce1 105.42(9)
N13 Ce2 O6 75.42(11)
N13 Ce2 N14 32.24(12)
O4 Ce3 Ce2 35.69(7)
O4 Ce3 O2 68.32(10)
O4 Ce3 N4 129.04(10)
O4 Ce3 O6 62.36(9)
O4 Ce3 N15 93.85(12)
O4 Ce3 N5 60.56(10)
O4 Ce3 N16 111.18(11)
O4 Ce3 N18 122.94(11)
O4 Ce3 N17 140.13(11)
O2 Ce3 Ce2 34.98(7)
O2 Ce3 N4 61.24(11)
O2 Ce3 O6 63.44(9)
O2 Ce3 N15 106.56(12)
O2 Ce3 N5 128.80(11)
O2 Ce3 N16 87.32(11)
O2 Ce3 N18 124.84(11)
O2 Ce3 N17 145.32(11)
N4 Ce3 Ce2 93.61(8)
N4 Ce3 O6 88.18(10)
N4 Ce3 N5 169.38(11)
O6 Ce3 Ce2 46.97(6)
N15 Ce3 Ce2 111.80(9)
N15 Ce3 N4 106.44(12)
N15 Ce3 O6 156.00(11)
N15 Ce3 N5 75.27(12)
N15 Ce3 N16 32.50(12)
N15 Ce3 N18 123.99(13)
N15 Ce3 N17 92.73(13)
N5 Ce3 Ce2 95.42(8)
N5 Ce3 O6 93.91(10)
N16 Ce3 Ce2 109.73(9)
N16 Ce3 N4 74.24(12)
N16 Ce3 O6 150.61(11)
N16 Ce3 N5 107.73(12)
N16 Ce3 N18 123.67(13)
N18 Ce3 Ce2 122.74(9)
N18 Ce3 N4 83.04(12)
N18 Ce3 O6 75.78(11)
N18 Ce3 N5 87.38(12)
N17 Ce3 Ce2 154.39(9)
N17 Ce3 N4 86.02(12)
N17 Ce3 O6 107.47(11)
N17 Ce3 N5 83.42(12)
N17 Ce3 N16 94.84(13)
N17 Ce3 N18 31.75(12)
O3 Ce1 Ce2 34.82(7)
O3 Ce1 N8 60.96(10)
O3 Ce1 N1 126.26(11)
O3 Ce1 O5 67.77(10)
O3 Ce1 N11 114.18(12)
O3 Ce1 N12 94.78(12)
O3 Ce1 N9 126.51(11)
O1 Ce1 Ce2 34.11(7)
O1 Ce1 O3 67.29(10)
O1 Ce1 N8 128.12(10)
O1 Ce1 N1 60.58(10)
O1 Ce1 O5 71.53(10)
O1 Ce1 N11 87.06(12)
O1 Ce1 N12 103.39(12)
O1 Ce1 N9 136.71(11)
N8 Ce1 Ce2 95.32(8)
N8 Ce1 N1 168.35(11)
N1 Ce1 Ce2 91.45(8)
O5 Ce1 Ce2 57.41(8)
O5 Ce1 N8 91.74(11)
O5 Ce1 N1 83.92(11)
N11 Ce1 Ce2 109.44(10)
N11 Ce1 N8 110.23(13)
N11 Ce1 N1 76.18(13)
N11 Ce1 O5 156.11(12)
N11 Ce1 N9 113.88(13)
N12 Ce1 Ce2 108.83(9)
N12 Ce1 N8 78.20(13)
N12 Ce1 N1 108.55(13)
N12 Ce1 O5 162.53(12)
N12 Ce1 N11 32.38(13)
N12 Ce1 N9 114.37(13)
N10 Ce1 Ce2 165.08(9)
N10 Ce1 O3 148.77(12)
N10 Ce1 O1 142.81(12)
N10 Ce1 N8 88.88(12)
N10 Ce1 N1 82.26(12)
N10 Ce1 O5 108.26(12)
N10 Ce1 N11 82.28(13)
N10 Ce1 N12 86.02(13)
N10 Ce1 N9 31.79(12)
N9 Ce1 Ce2 134.85(9)
N9 Ce1 N8 81.50(11)
N9 Ce1 N1 87.00(12)
N9 Ce1 O5 77.60(12)
Ce2 O4 Ce3 108.55(10)
C22 O4 Ce2 121.0(2)
C22 O4 Ce3 130.1(2)
Ce2 O3 Ce1 109.47(11)
C27 O3 Ce2 121.1(2)
C27 O3 Ce1 129.1(2)
Ce2 O2 Ce3 109.36(11)
C11 O2 Ce2 122.7(2)
C11 O2 Ce3 127.9(2)
N1 C2 C1 121.4(4)
N1 C2 C3 111.0(4)
C3 C2 C1 127.5(4)
N1 N2 C6 119.3(3)
C4 N2 N1 111.7(4)
C4 N2 C6 128.6(4)
Ce2 O1 Ce1 110.96(11)
C6 O1 Ce2 123.3(2)
C6 O1 Ce1 125.4(2)
N3 N4 Ce3 113.4(3)
C15 N4 Ce3 135.5(3)
C15 N4 N3 104.5(4)
N7 N8 Ce1 118.3(2)
C31 N8 Ce1 136.4(3)
C31 N8 N7 105.4(4)
Ce3 O6 Ce2 86.73(8)
C63 O6 Ce2 116.4(3)
C63 O6 Ce3 113.2(3)
C66 O6 Ce2 117.8(3)
C66 O6 Ce3 113.2(3)
C66 O6 C63 108.3(4)
C2 N1 Ce1 137.0(3)
C2 N1 N2 104.7(4)
N2 N1 Ce1 109.9(2)
N4 N3 C11 120.1(3)
N4 N3 C13 112.1(3)
C13 N3 C11 127.8(4)
C58 O5 Ce1 118.6(3)
C58 O5 C61 109.0(4)
C61 O5 Ce1 115.2(3)
C46 N14 Ce2 178.1(3)
C46 N14 N13 107.0(4)
N13 N14 Ce2 72.0(2)
C49 N15 Ce3 174.6(3)
C49 N15 N16 108.6(4)
N16 N15 Ce3 74.8(2)
N14 C46 C47 119.6(5)
N14 C46 C45 109.8(4)
C45 C46 C47 130.6(5)
O4 C22 C23 109.4(3)
O4 C22 C24 107.7(3)
O4 C22 N6 108.9(3)
C23 C22 C24 111.6(3)
N6 C22 C23 109.7(3)
N6 C22 C24 109.5(3)
N5 C18 C17 122.2(4)
N5 C18 C19 110.6(4)
C19 C18 C17 127.1(4)
N14 N13 Ce2 75.8(2)
C44 N13 Ce2 175.6(3)
C44 N13 N14 108.2(4)
N8 N7 C27 118.2(3)
C29 N7 N8 111.4(4)
C29 N7 C27 129.0(4)
O2 C11 N3 108.7(3)
O2 C11 C10 108.7(3)
O2 C11 C9 108.4(3)
N3 C11 C10 109.5(4)
N3 C11 C9 110.1(3)
C10 C11 C9 111.3(4)
C18 N5 Ce3 137.2(3)
C18 N5 N6 104.8(4)
N6 N5 Ce3 117.0(3)
C46 C47 H47A 109.5
C46 C47 H47B 109.5
C46 C47 H47C 109.5
H47A C47 H47B 109.5
H47A C47 H47C 109.5
H47B C47 H47C 109.5
C22 C23 H23 119.8
C25 C23 C22 120.5(4)
C25 C23 H23 119.8
C6 C7 H7 119.9
C9 C7 H7 119.9
C9 C7 C6 120.3(4)
C39 N11 Ce1 166.6(4)
C39 N11 N12 108.6(4)
N12 N11 Ce1 73.7(2)
C18 C17 H17A 109.5
C18 C17 H17B 109.5
C18 C17 H17C 109.5
H17A C17 H17B 109.5
H17A C17 H17C 109.5
H17B C17 H17C 109.5
C11 C10 H10 119.7
C8 C10 C11 120.5(4)
C8 C10 H10 119.7
N15 C49 C48 121.7(5)
N15 C49 C50 109.0(4)
C50 C49 C48 129.3(5)
N6 C20 C19 106.6(4)
N6 C20 C21 124.0(4)
C19 C20 C21 129.4(4)
O5 C58 H58A 109.5
O5 C58 H58B 109.5
O5 C58 H58C 110.6
O5 C58 H58D 110.6
O5 C58 C62 110.7(9)
O5 C58 C59 105.8(6)
H58A C58 H58B 108.1
H58A C58 H58C 28.2
H58A C58 H58D 83.7
H58B C58 H58C 129.3
H58B C58 H58D 26.2
H58C C58 H58D 108.7
C62 C58 H58A 109.5
C62 C58 H58B 109.5
C62 C58 H58C 83.6
C62 C58 H58D 128.6
C62 C58 C59 27.9(7)
C59 C58 H58A 133.8
C59 C58 H58B 86.5
C59 C58 H58C 110.6
C59 C58 H58D 110.6
N11 C39 C40 107.9(5)
N11 C39 C38 120.4(5)
C40 C39 C38 131.5(5)
C22 C24 H24 119.4
C26 C24 C22 121.1(4)
C26 C24 H24 119.4
C13 C14 H14 126.6
C13 C14 C15 106.8(4)
C15 C14 H14 126.6
C10 C8 H8 119.7
C10 C8 C6 120.5(4)
C6 C8 H8 119.7
N5 N6 C22 118.5(3)
C20 N6 C22 128.3(4)
C20 N6 N5 111.9(4)
C46 C45 H45 127.3
C44 C45 C46 105.5(4)
C44 C45 H45 127.3
O6 C63 H63A 110.1
O6 C63 H63B 110.1
O6 C63 C64 108.0(4)
H63A C63 H63B 108.4
C64 C63 H63A 110.1
C64 C63 H63B 110.1
C23 C25 H25 119.4
C23 C25 C27 121.2(4)
C27 C25 H25 119.4
C18 C19 H19 127.0
C20 C19 C18 106.1(4)
C20 C19 H19 127.0
N2 C6 C7 110.6(3)
N2 C6 C8 108.4(3)
O1 C6 N2 109.0(3)
O1 C6 C7 108.6(3)
O1 C6 C8 108.2(3)
C7 C6 C8 111.9(4)
C49 C48 H48A 109.5
C49 C48 H48B 109.5
C49 C48 H48C 109.5
H48A C48 H48B 109.5
H48A C48 H48C 109.5
H48B C48 H48C 109.5
O5 C61 H61A 110.3
O5 C61 H61B 110.3
O5 C61 C60 107.2(4)
H61A C61 H61B 108.5
C60 C61 H61A 110.3
C60 C61 H61B 110.3
H65A C65 H65B 108.8
C64 C65 H65A 110.7
C64 C65 H65B 110.7
C64 C65 C66 105.1(4)
C66 C65 H65A 110.7
C66 C65 H65B 110.7
N2 C4 C5 123.2(4)
N2 C4 C3 106.4(4)
C3 C4 C5 130.4(4)
C20 C21 H21A 109.5
C20 C21 H21B 109.5
C20 C21 H21C 109.5
H21A C21 H21B 109.5
H21A C21 H21C 109.5
H21B C21 H21C 109.5
C11 C9 H9 119.6
C7 C9 C11 120.9(4)
C7 C9 H9 119.6
C24 C26 H26 119.7
C24 C26 C27 120.7(4)
C27 C26 H26 119.7
N7 C29 C28 124.5(4)
N7 C29 C30 106.0(4)
C30 C29 C28 129.5(5)
H32A C32 H32B 109.5
H32A C32 H32C 109.5
H32B C32 H32C 109.5
C31 C32 H32A 109.5
C31 C32 H32B 109.5
C31 C32 H32C 109.5
C2 C1 H1A 109.5
C2 C1 H1B 109.5
C2 C1 H1C 109.5
H1A C1 H1B 109.5
H1A C1 H1C 109.5
H1B C1 H1C 109.5
N3 C13 C14 105.7(4)
N3 C13 C12 123.8(4)
C14 C13 C12 130.5(4)
C49 C50 H50 127.3
C51 C50 C49 105.3(4)
C51 C50 H50 127.3
C29 C28 H28A 109.5
C29 C28 H28B 109.5
C29 C28 H28C 109.5
H28A C28 H28B 109.5
H28A C28 H28C 109.5
H28B C28 H28C 109.5
C63 C64 C65 105.9(4)
C63 C64 H64A 110.6
C63 C64 H64B 110.6
C65 C64 H64A 110.6
C65 C64 H64B 110.6
H64A C64 H64B 108.7
N15 N16 Ce3 72.7(2)
C51 N16 Ce3 176.7(3)
C51 N16 N15 107.6(4)
C4 C5 H5A 109.5
C4 C5 H5B 109.5
C4 C5 H5C 109.5
H5A C5 H5B 109.5
H5A C5 H5C 109.5
H5B C5 H5C 109.5
O3 C27 N7 108.6(3)
O3 C27 C25 108.8(3)
O3 C27 C26 107.7(3)
N7 C27 C25 109.4(4)
N7 C27 C26 110.3(3)
C25 C27 C26 112.0(4)
C13 C12 H12A 109.5
C13 C12 H12B 109.5
C13 C12 H12C 109.5
H12A C12 H12B 109.5
H12A C12 H12C 109.5
H12B C12 H12C 109.5
C2 C3 H3 126.9
C4 C3 C2 106.2(4)
C4 C3 H3 126.9
C39 C40 H40 126.7
C41 C40 C39 106.5(5)
C41 C40 H40 126.7
N8 C31 C32 122.4(4)
N8 C31 C30 110.3(4)
C30 C31 C32 127.3(4)
H52A C52 H52B 109.5
H52A C52 H52C 109.5
H52B C52 H52C 109.5
C51 C52 H52A 109.5
C51 C52 H52B 109.5
C51 C52 H52C 109.5
O6 C66 C65 105.3(4)
O6 C66 H66A 110.7
O6 C66 H66B 110.7
C65 C66 H66A 110.7
C65 C66 H66B 110.7
H66A C66 H66B 108.8
C50 C51 C52 129.1(5)
N16 C51 C50 109.5(4)
N16 C51 C52 121.4(5)
N4 C15 C14 111.0(4)
N4 C15 C16 121.2(5)
C14 C15 C16 127.8(5)
N11 N12 Ce1 73.9(2)
C41 N12 Ce1 166.5(4)
C41 N12 N11 108.2(4)
N13 C44 C45 109.5(4)
N13 C44 C43 120.8(4)
C45 C44 C43 129.8(4)
C40 C41 C42 130.1(5)
N12 C41 C40 108.8(5)
N12 C41 C42 121.0(5)
C29 C30 C31 106.9(4)
C29 C30 H30 126.6
C31 C30 H30 126.6
C39 C38 H38A 109.5
C39 C38 H38B 109.5
C39 C38 H38C 109.5
H38A C38 H38B 109.5
H38A C38 H38C 109.5
H38B C38 H38C 109.5
C41 C42 H42A 109.5
C41 C42 H42B 109.5
C41 C42 H42C 109.5
H42A C42 H42B 109.5
H42A C42 H42C 109.5
H42B C42 H42C 109.5
C15 C16 H16A 109.5
C15 C16 H16B 109.5
C15 C16 H16C 109.5
H16A C16 H16B 109.5
H16A C16 H16C 109.5
H16B C16 H16C 109.5
C61 C60 H60A 110.8
C61 C60 H60B 110.8
C61 C60 H60C 110.2
C61 C60 H60D 110.2
C61 C60 C62 104.6(9)
H60A C60 H60B 108.9
H60A C60 H60C 128.6
H60A C60 H60D 26.8
H60B C60 H60C 25.7
H60B C60 H60D 85.0
H60C C60 H60D 108.5
C62 C60 H60A 110.8
C62 C60 H60B 110.8
C62 C60 H60C 86.9
C62 C60 H60D 133.2
C59 C60 C61 107.4(6)
C59 C60 H60A 85.2
C59 C60 H60B 130.3
C59 C60 H60C 110.2
C59 C60 H60D 110.2
C59 C60 C62 27.1(7)
N9 N10 Ce1 79.0(2)
C36 N10 Ce1 171.5(3)
C36 N10 N9 109.1(4)
N10 N9 Ce1 69.2(2)
C34 N9 Ce1 176.1(3)
C34 N9 N10 107.5(4)
N17 N18 Ce3 72.0(2)
C56 N18 Ce3 176.4(4)
C56 N18 N17 107.8(4)
N10 C36 C35 108.4(4)
N10 C36 C37 120.1(5)
C35 C36 C37 131.5(5)
N9 C34 C35 109.3(4)
N9 C34 C33 121.7(5)
C35 C34 C33 129.0(5)
N18 N17 Ce3 76.2(2)
C54 N17 Ce3 174.9(4)
C54 N17 N18 107.7(4)
N18 C56 C55 109.3(5)
N18 C56 C57 121.3(5)
C55 C56 C57 129.4(5)
C36 C35 C34 105.7(4)
C36 C35 H35 127.2
C34 C35 H35 127.2
N17 C54 C53 120.4(5)
N17 C54 C55 109.8(5)
C55 C54 C53 129.8(5)
C44 C43 H43A 109.5
C44 C43 H43B 109.5
C44 C43 H43C 109.5
H43A C43 H43B 109.5
H43A C43 H43C 109.5
H43B C43 H43C 109.5
C54 C53 H53A 109.5
C54 C53 H53B 109.5
C54 C53 H53C 109.5
H53A C53 H53B 109.5
H53A C53 H53C 109.5
H53B C53 H53C 109.5
C36 C37 H37A 109.5
C36 C37 H37B 109.5
C36 C37 H37C 109.5
H37A C37 H37B 109.5
H37A C37 H37C 109.5
H37B C37 H37C 109.5
C56 C55 C54 105.4(4)
C56 C55 H55 127.3
C54 C55 H55 127.3
C34 C33 H33A 109.5
C34 C33 H33B 109.5
C34 C33 H33C 109.5
H33A C33 H33B 109.5
H33A C33 H33C 109.5
H33B C33 H33C 109.5
C56 C57 H57A 109.5
C56 C57 H57B 109.5
C56 C57 H57C 109.5
H57A C57 H57B 109.5
H57A C57 H57C 109.5
H57B C57 H57C 109.5
H72A C72 H72B 109.1
C71 C72 H72A 111.2
C71 C72 H72B 111.2
C71 C72 C73 102.8(6)
C73 C72 H72A 111.2
C73 C72 H72B 111.2
C74 O7 C71 109.7(6)
O7 C74 H74A 111.0
O7 C74 H74B 111.0
O7 C74 C73 104.0(7)
H74A C74 H74B 109.0
C73 C74 H74A 111.0
C73 C74 H74B 111.0
C72 C71 H71A 110.1
C72 C71 H71B 110.1
O7 C71 C72 108.0(6)
O7 C71 H71A 110.1
O7 C71 H71B 110.1
H71A C71 H71B 108.4
C72 C73 H73A 110.7
C72 C73 H73B 110.7
C74 C73 C72 105.3(7)
C74 C73 H73A 110.7
C74 C73 H73B 110.7
H73A C73 H73B 108.8
C70 O8 C67 110.7(8)
O8 C67 H67A 110.6
O8 C67 H67B 110.6
O8 C67 C68 105.8(9)
H67A C67 H67B 108.7
C68 C67 H67A 110.6
C68 C67 H67B 110.6
O8 C70 H70B 109.1
O8 C70 H70A 109.1
O8 C70 C69 112.7(9)
H70B C70 H70A 107.8
C69 C70 H70B 109.1
C69 C70 H70A 109.1
C67 C68 H68A 110.4
C67 C68 H68B 110.4
C67 C68 C69 106.9(9)
H68A C68 H68B 108.6
C69 C68 H68A 110.4
C69 C68 H68B 110.4
C70 C69 C68 100.5(9)
C70 C69 H69A 111.7
C70 C69 H69B 111.7
C68 C69 H69A 111.7
C68 C69 H69B 111.7
H69A C69 H69B 109.4
C58 C62 C60 102.7(12)
C58 C62 H62A 111.2
C58 C62 H62B 111.2
C60 C62 H62A 111.2
C60 C62 H62B 111.2
H62A C62 H62B 109.1
C58 C59 H59A 110.8
C58 C59 H59B 110.8
C60 C59 C58 105.0(8)
C60 C59 H59A 110.8
C60 C59 H59B 110.8
H59A C59 H59B 108.8

loop_
_geom_bond_atom_site_label_1
_geom_bond_atom_site_label_2
_geom_bond_distance
Ce2 Ce3 3.9534(4)
Ce2 Ce1 3.9965(4)
Ce2 O4 2.433(3)
Ce2 O3 2.420(3)
Ce2 O2 2.402(3)
Ce2 O1 2.400(3)
Ce2 O6 2.895(3)
Ce2 N14 2.507(4)
Ce2 N13 2.459(3)
Ce3 O4 2.437(3)
Ce3 O2 2.443(3)
Ce3 N4 2.694(4)
Ce3 O6 2.863(3)
Ce3 N15 2.469(4)
Ce3 N5 2.732(4)
Ce3 N16 2.496(4)
Ce3 N18 2.541(4)
Ce3 N17 2.488(4)
Ce1 O3 2.474(3)
Ce1 O1 2.450(3)
Ce1 N8 2.692(4)
Ce1 N1 2.724(4)
Ce1 O5 2.622(3)
Ce1 N11 2.478(4)
Ce1 N12 2.475(4)
Ce1 N10 2.444(4)
Ce1 N9 2.567(4)
O4 C22 1.386(5)
O3 C27 1.395(5)
O2 C11 1.384(5)
C2 N1 1.342(6)
C2 C1 1.478(7)
C2 C3 1.393(7)
N2 N1 1.382(5)
N2 C6 1.489(5)
N2 C4 1.352(5)
O1 C6 1.383(5)
N4 N3 1.355(5)
N4 C15 1.344(6)
N8 N7 1.367(5)
N8 C31 1.316(6)
O6 C63 1.453(5)
O6 C66 1.440(5)
N3 C11 1.495(5)
N3 C13 1.359(5)
O5 C58 1.440(6)
O5 C61 1.441(6)
N14 C46 1.345(6)
N14 N13 1.379(5)
N15 C49 1.325(6)
N15 N16 1.390(5)
C46 C47 1.509(8)
C46 C45 1.385(7)
C22 C23 1.512(6)
C22 C24 1.518(6)
C22 N6 1.495(5)
C18 N5 1.337(6)
C18 C17 1.511(7)
C18 C19 1.399(7)
N13 C44 1.345(5)
N7 C29 1.350(6)
N7 C27 1.490(5)
C11 C10 1.513(6)
C11 C9 1.525(6)
N5 N6 1.358(5)
C47 H47A 0.9800
C47 H47B 0.9800
C47 H47C 0.9800
C23 H23 0.9500
C23 C25 1.329(6)
C7 H7 0.9500
C7 C6 1.506(6)
C7 C9 1.324(6)
N11 C39 1.340(6)
N11 N12 1.381(6)
C17 H17A 0.9800
C17 H17B 0.9800
C17 H17C 0.9800
C10 H10 0.9500
C10 C8 1.328(6)
C49 C48 1.506(7)
C49 C50 1.394(7)
C20 N6 1.355(5)
C20 C19 1.360(7)
C20 C21 1.503(7)
C58 H58A 0.9900
C58 H58B 0.9900
C58 H58C 0.9900
C58 H58D 0.9900
C58 C62 1.44(2)
C58 C59 1.523(13)
C39 C40 1.397(8)
C39 C38 1.484(7)
C24 H24 0.9500
C24 C26 1.318(6)
C14 H14 0.9500
C14 C13 1.371(6)
C14 C15 1.375(7)
C8 H8 0.9500
C8 C6 1.513(6)
C45 H45 0.9500
C45 C44 1.372(7)
C63 H63A 0.9900
C63 H63B 0.9900
C63 C64 1.500(7)
C25 H25 0.9500
C25 C27 1.503(6)
C19 H19 0.9500
C48 H48A 0.9800
C48 H48B 0.9800
C48 H48C 0.9800
C61 H61A 0.9900
C61 H61B 0.9900
C61 C60 1.496(7)
C65 H65A 0.9900
C65 H65B 0.9900
C65 C64 1.505(8)
C65 C66 1.530(7)
C4 C5 1.488(7)
C4 C3 1.386(7)
C21 H21A 0.9800
C21 H21B 0.9800
C21 H21C 0.9800
C9 H9 0.9500
C26 H26 0.9500
C26 C27 1.513(6)
C29 C28 1.493(6)
C29 C30 1.357(7)
C32 H32A 0.9800
C32 H32B 0.9800
C32 H32C 0.9800
C32 C31 1.507(6)
C1 H1A 0.9800
C1 H1B 0.9800
C1 H1C 0.9800
C13 C12 1.478(7)
C50 H50 0.9500
C50 C51 1.391(7)
C28 H28A 0.9800
C28 H28B 0.9800
C28 H28C 0.9800
C64 H64A 0.9900
C64 H64B 0.9900
N16 C51 1.331(6)
C5 H5A 0.9800
C5 H5B 0.9800
C5 H5C 0.9800
C12 H12A 0.9800
C12 H12B 0.9800
C12 H12C 0.9800
C3 H3 0.9500
C40 H40 0.9500
C40 C41 1.381(8)
C31 C30 1.394(7)
C52 H52A 0.9800
C52 H52B 0.9800
C52 H52C 0.9800
C52 C51 1.505(7)
C66 H66A 0.9900
C66 H66B 0.9900
C15 C16 1.495(7)
N12 C41 1.336(6)
C44 C43 1.485(7)
C41 C42 1.496(8)
C30 H30 0.9500
C38 H38A 0.9800
C38 H38B 0.9800
C38 H38C 0.9800
C42 H42A 0.9800
C42 H42B 0.9800
C42 H42C 0.9800
C16 H16A 0.9800
C16 H16B 0.9800
C16 H16C 0.9800
C60 H60A 0.9900
C60 H60B 0.9900
C60 H60C 0.9900
C60 H60D 0.9900
C60 C62 1.58(2)
C60 C59 1.449(15)
N10 N9 1.377(5)
N10 C36 1.346(6)
N9 C34 1.336(6)
N18 N17 1.377(5)
N18 C56 1.359(6)
C36 C35 1.383(7)
C36 C37 1.484(7)
C34 C35 1.402(7)
C34 C33 1.499(7)
N17 C54 1.339(6)
C56 C55 1.374(7)
C56 C57 1.497(8)
C35 H35 0.9500
C54 C53 1.491(7)
C54 C55 1.392(7)
C43 H43A 0.9800
C43 H43B 0.9800
C43 H43C 0.9800
C53 H53A 0.9800
C53 H53B 0.9800
C53 H53C 0.9800
C37 H37A 0.9800
C37 H37B 0.9800
C37 H37C 0.9800
C55 H55 0.9500
C33 H33A 0.9800
C33 H33B 0.9800
C33 H33C 0.9800
C57 H57A 0.9800
C57 H57B 0.9800
C57 H57C 0.9800
C72 H72A 0.9900
C72 H72B 0.9900
C72 C71 1.461(9)
C72 C73 1.480(10)
O7 C74 1.385(9)
O7 C71 1.411(9)
C74 H74A 0.9900
C74 H74B 0.9900
C74 C73 1.463(12)
C71 H71A 0.9900
C71 H71B 0.9900
C73 H73A 0.9900
C73 H73B 0.9900
O8 C67 1.370(12)
O8 C70 1.324(13)
C67 H67A 0.9900
C67 H67B 0.9900
C67 C68 1.463(9)
C70 H70B 0.9900
C70 H70A 0.9900
C70 C69 1.421(9)
C68 H68A 0.9900
C68 H68B 0.9900
C68 C69 1.498(9)
C69 H69A 0.9900
C69 H69B 0.9900
C62 H62A 0.9900
C62 H62B 0.9900
C59 H59A 0.9900
C59 H59B 0.9900

loop_
_geom_torsion_atom_site_label_1
_geom_torsion_atom_site_label_2
_geom_torsion_atom_site_label_3
_geom_torsion_atom_site_label_4
_geom_torsion
Ce2 Ce3 O4 C22 172.9(4)
Ce2 Ce3 O2 C11 -179.2(4)
Ce2 Ce3 N4 N3 -37.4(3)
Ce2 Ce3 N4 C15 176.6(4)
Ce2 Ce3 O6 C63 117.3(3)
Ce2 Ce3 O6 C66 -118.9(3)
Ce2 Ce3 N15 C49 -137(4)
Ce2 Ce3 N15 N16 92.8(2)
Ce2 Ce3 N5 C18 -178.1(4)
Ce2 Ce3 N5 N6 15.8(3)
Ce2 Ce3 N16 N15 -99.9(2)
Ce2 Ce3 N16 C51 165(6)
Ce2 Ce3 N18 N17 176.49(18)
Ce2 Ce3 N18 C56 -96(6)
Ce2 Ce3 N17 N18 -6.8(4)
Ce2 Ce3 N17 C54 -147(4)
Ce2 Ce1 O3 C27 -174.0(4)
Ce2 Ce1 O1 C6 173.6(4)
Ce2 Ce1 N8 N7 -7.1(3)
Ce2 Ce1 N8 C31 172.7(4)
Ce2 Ce1 N1 C2 -172.0(5)
Ce2 Ce1 N1 N2 46.4(3)
Ce2 Ce1 O5 C58 118.6(4)
Ce2 Ce1 O5 C61 -109.7(3)
Ce2 Ce1 N11 C39 -163.5(16)
Ce2 Ce1 N11 N12 94.7(2)
Ce2 Ce1 N12 N11 -96.8(2)
Ce2 Ce1 N12 C41 162.0(15)
Ce2 Ce1 N10 N9 -31.1(5)
Ce2 Ce1 N10 C36 165(2)
Ce2 Ce1 N9 N10 169.18(19)
Ce2 Ce1 N9 C34 -159(5)
Ce2 O4 C22 C23 80.5(4)
Ce2 O4 C22 C24 -40.9(4)
Ce2 O4 C22 N6 -159.6(2)
Ce2 O3 C27 N7 160.2(2)
Ce2 O3 C27 C25 -80.8(4)
Ce2 O3 C27 C26 40.8(4)
Ce2 O2 C11 N3 159.1(2)
Ce2 O2 C11 C10 40.0(4)
Ce2 O2 C11 C9 -81.1(4)
Ce2 O1 C6 N2 -157.2(2)
Ce2 O1 C6 C7 82.2(4)
Ce2 O1 C6 C8 -39.5(4)
Ce2 O6 C63 C64 -117.2(4)
Ce2 O6 C66 C65 107.5(4)
Ce2 N14 C46 C47 122(11)
Ce2 N14 C46 C45 -58(11)
Ce2 N14 N13 C44 178.1(4)
Ce2 N13 C44 C45 156(4)
Ce2 N13 C44 C43 -23(5)
Ce3 Ce2 Ce1 O3 78.84(13)
Ce3 Ce2 Ce1 O1 -77.66(12)
Ce3 Ce2 Ce1 N8 87.81(8)
Ce3 Ce2 Ce1 N1 -101.68(8)
Ce3 Ce2 Ce1 O5 176.48(9)
Ce3 Ce2 Ce1 N11 -25.83(10)
Ce3 Ce2 Ce1 N12 8.49(10)
Ce3 Ce2 Ce1 N10 -166.3(4)
Ce3 Ce2 Ce1 N9 171.11(12)
Ce3 Ce2 O4 C22 -173.7(3)
Ce3 Ce2 O3 Ce1 -125.04(9)
Ce3 Ce2 O3 C27 49.5(3)
Ce3 Ce2 O2 C11 179.2(4)
Ce3 Ce2 O1 Ce1 125.47(8)
Ce3 Ce2 O1 C6 -48.3(3)
Ce3 Ce2 O6 C63 -114.3(3)
Ce3 Ce2 O6 C66 114.6(3)
Ce3 Ce2 N14 C46 157(11)
Ce3 Ce2 N14 N13 98.2(2)
Ce3 Ce2 N13 N14 -99.6(2)
Ce3 Ce2 N13 C44 104(5)
Ce3 O4 C22 C23 -91.7(4)
Ce3 O4 C22 C24 146.9(3)
Ce3 O4 C22 N6 28.3(4)
Ce3 O2 C11 N3 -21.8(5)
Ce3 O2 C11 C10 -140.9(3)
Ce3 O2 C11 C9 98.0(4)
Ce3 N4 N3 C11 24.7(5)
Ce3 N4 N3 C13 -156.1(3)
Ce3 N4 C15 C14 147.8(4)
Ce3 N4 C15 C16 -31.3(8)
Ce3 O6 C63 C64 144.6(4)
Ce3 O6 C66 C65 -153.6(3)
Ce3 N15 C49 C48 53(4)
Ce3 N15 C49 C50 -130(4)
Ce3 N15 N16 C51 176.6(3)
Ce3 N5 N6 C22 1.9(5)
Ce3 N5 N6 C20 169.9(3)
Ce3 N16 C51 C50 94(6)
Ce3 N16 C51 C52 -86(6)
Ce3 N18 N17 C54 176.6(4)
Ce3 N18 C56 C55 -87(6)
Ce3 N18 C56 C57 93(6)
Ce3 N17 C54 C53 -40(4)
Ce3 N17 C54 C55 139(4)
Ce1 Ce2 Ce3 O4 -79.28(12)
Ce1 Ce2 Ce3 O2 73.01(12)
Ce1 Ce2 Ce3 N4 94.38(8)
Ce1 Ce2 Ce3 O6 178.50(9)
Ce1 Ce2 Ce3 N15 -14.92(10)
Ce1 Ce2 Ce3 N5 -91.21(8)
Ce1 Ce2 Ce3 N16 19.84(10)
Ce1 Ce2 Ce3 N18 178.42(11)
Ce1 Ce2 Ce3 N17 -177.3(2)
Ce1 Ce2 O4 Ce3 124.78(8)
Ce1 Ce2 O4 C22 -48.9(3)
Ce1 Ce2 O3 C27 174.5(4)
Ce1 Ce2 O2 Ce3 -128.76(8)
Ce1 Ce2 O2 C11 50.5(3)
Ce1 Ce2 O1 C6 -173.8(4)
Ce1 Ce2 O6 Ce3 -38(2)
Ce1 Ce2 O6 C63 -152.7(19)
Ce1 Ce2 O6 C66 76(2)
Ce1 Ce2 N14 C46 -31(11)
Ce1 Ce2 N14 N13 -89.2(2)
Ce1 Ce2 N13 N14 101.0(2)
Ce1 Ce2 N13 C44 -55(5)
Ce1 O3 C27 N7 -26.4(5)
Ce1 O3 C27 C25 92.5(4)
Ce1 O3 C27 C26 -145.8(3)
Ce1 O1 C6 N2 29.9(4)
Ce1 O1 C6 C7 -90.7(4)
Ce1 O1 C6 C8 147.6(3)
Ce1 N8 N7 C29 -178.5(3)
Ce1 N8 N7 C27 -11.0(5)
Ce1 N8 C31 C32 0.9(7)
Ce1 N8 C31 C30 179.8(3)
Ce1 O5 C58 C62 124.4(9)
Ce1 O5 C58 C59 153.4(5)
Ce1 O5 C61 C60 -142.7(4)
Ce1 N11 C39 C40 -97.6(15)
Ce1 N11 C39 C38 78.2(17)
Ce1 N11 N12 C41 166.1(4)
Ce1 N12 C41 C40 97.1(16)
Ce1 N12 C41 C42 -80.1(17)
Ce1 N10 N9 C34 -177.8(3)
Ce1 N10 C36 C35 163(2)
Ce1 N10 C36 C37 -18(3)
Ce1 N9 C34 C35 -31(5)
Ce1 N9 C34 C33 147(5)
O4 Ce2 Ce3 O2 152.29(17)
O4 Ce2 Ce3 N4 173.66(14)
O4 Ce2 Ce3 O6 -102.21(14)
O4 Ce2 Ce3 N15 64.36(15)
O4 Ce2 Ce3 N5 -11.93(14)
O4 Ce2 Ce3 N16 99.12(15)
O4 Ce2 Ce3 N18 -102.30(16)
O4 Ce2 Ce3 N17 -98.0(2)
O4 Ce2 Ce1 O3 38.39(15)
O4 Ce2 Ce1 O1 -118.11(14)
O4 Ce2 Ce1 N8 47.36(11)
O4 Ce2 Ce1 N1 -142.14(11)
O4 Ce2 Ce1 O5 136.03(11)
O4 Ce2 Ce1 N11 -66.28(13)
O4 Ce2 Ce1 N12 -31.96(13)
O4 Ce2 Ce1 N10 153.2(4)
O4 Ce2 Ce1 N9 130.65(14)
O4 Ce2 O3 Ce1 -146.64(12)
O4 Ce2 O3 C27 27.9(3)
O4 Ce2 O2 Ce3 -16.92(10)
O4 Ce2 O2 C11 162.3(3)
O4 Ce2 O1 Ce1 84.49(14)
O4 Ce2 O1 C6 -89.3(3)
O4 Ce2 O6 Ce3 40.36(8)
O4 Ce2 O6 C63 -73.9(3)
O4 Ce2 O6 C66 155.0(3)
O4 Ce2 N14 C46 -164(11)
O4 Ce2 N14 N13 137.7(2)
O4 Ce2 N13 N14 -59.6(3)
O4 Ce2 N13 C44 144(4)
O4 Ce3 O2 Ce2 16.97(10)
O4 Ce3 O2 C11 -162.2(3)
O4 Ce3 N4 N3 -32.7(3)
O4 Ce3 N4 C15 -178.6(4)
O4 Ce3 O6 Ce2 -40.07(8)
O4 Ce3 O6 C63 77.3(3)
O4 Ce3 O6 C66 -159.0(3)
O4 Ce3 N15 C49 -105(4)
O4 Ce3 N15 N16 124.6(2)
O4 Ce3 N5 C18 174.0(5)
O4 Ce3 N5 N6 7.8(3)
O4 Ce3 N16 N15 -61.7(2)
O4 Ce3 N16 C51 -157(6)
O4 Ce3 N18 N17 133.7(2)
O4 Ce3 N18 C56 -138(6)
O4 Ce3 N17 N18 -71.2(3)
O4 Ce3 N17 C54 148(4)
O4 C22 C23 C25 -90.7(5)
O4 C22 C24 C26 92.0(5)
O4 C22 N6 N5 -16.2(5)
O4 C22 N6 C20 178.1(4)
O3 Ce2 Ce3 O4 -39.04(14)
O3 Ce2 Ce3 O2 113.25(15)
O3 Ce2 Ce3 N4 134.62(11)
O3 Ce2 Ce3 O6 -141.26(12)
O3 Ce2 Ce3 N15 25.32(13)
O3 Ce2 Ce3 N5 -50.97(11)
O3 Ce2 Ce3 N16 60.08(13)
O3 Ce2 Ce3 N18 -141.34(14)
O3 Ce2 Ce3 N17 -137.1(2)
O3 Ce2 Ce1 O1 -156.51(17)
O3 Ce2 Ce1 N8 8.97(15)
O3 Ce2 Ce1 N1 179.47(15)
O3 Ce2 Ce1 O5 97.63(15)
O3 Ce2 Ce1 N11 -104.68(16)
O3 Ce2 Ce1 N12 -70.36(16)
O3 Ce2 Ce1 N10 114.8(4)
O3 Ce2 Ce1 N9 92.26(17)
O3 Ce2 O4 Ce3 146.04(12)
O3 Ce2 O4 C22 -27.7(3)
O3 Ce2 O2 Ce3 -88.98(14)
O3 Ce2 O2 C11 90.3(3)
O3 Ce2 O1 Ce1 14.44(11)
O3 Ce2 O1 C6 -159.4(3)
O3 Ce2 O6 Ce3 75.55(18)
O3 Ce2 O6 C63 -38.7(4)
O3 Ce2 O6 C66 -169.9(3)
O3 Ce2 N14 C46 -68(11)
O3 Ce2 N14 N13 -126.7(2)
O3 Ce2 N13 N14 66.6(3)
O3 Ce2 N13 C44 -90(5)
O3 Ce1 O1 Ce2 -14.29(11)
O3 Ce1 O1 C6 159.4(3)
O3 Ce1 N8 N7 -1.2(3)
O3 Ce1 N8 C31 178.6(5)
O3 Ce1 N1 C2 -171.6(4)
O3 Ce1 N1 N2 46.7(3)
O3 Ce1 O5 C58 156.3(4)
O3 Ce1 O5 C61 -72.0(3)
O3 Ce1 N11 C39 159.3(16)
O3 Ce1 N11 N12 57.5(3)
O3 Ce1 N12 N11 -129.5(2)
O3 Ce1 N12 C41 129.3(16)
O3 Ce1 N10 N9 61.1(3)
O3 Ce1 N10 C36 -102(2)
O3 Ce1 N9 N10 -145.6(2)
O3 Ce1 N9 C34 -114(5)
O2 Ce2 Ce3 O4 -152.29(17)
O2 Ce2 Ce3 N4 21.37(15)
O2 Ce2 Ce3 O6 105.49(15)
O2 Ce2 Ce3 N15 -87.93(15)
O2 Ce2 Ce3 N5 -164.22(15)
O2 Ce2 Ce3 N16 -53.17(16)
O2 Ce2 Ce3 N18 105.41(16)
O2 Ce2 Ce3 N17 109.7(2)
O2 Ce2 Ce1 O3 116.77(15)
O2 Ce2 Ce1 O1 -39.74(15)
O2 Ce2 Ce1 N8 125.74(11)
O2 Ce2 Ce1 N1 -63.76(11)
O2 Ce2 Ce1 O5 -145.60(12)
O2 Ce2 Ce1 N11 12.09(13)
O2 Ce2 Ce1 N12 46.41(13)
O2 Ce2 Ce1 N10 -128.4(4)
O2 Ce2 Ce1 N9 -150.97(14)
O2 Ce2 O4 Ce3 16.88(10)
O2 Ce2 O4 C22 -156.8(3)
O2 Ce2 O3 Ce1 -83.92(15)
O2 Ce2 O3 C27 90.6(3)
O2 Ce2 O1 Ce1 144.49(13)
O2 Ce2 O1 C6 -29.3(3)
O2 Ce2 O6 Ce3 -38.95(9)
O2 Ce2 O6 C63 -153.2(3)
O2 Ce2 O6 C66 75.6(3)
O2 Ce2 N14 C46 115(11)
O2 Ce2 N14 N13 56.7(3)
O2 Ce2 N13 N14 -136.4(2)
O2 Ce2 N13 C44 67(5)
O2 Ce3 O4 Ce2 -16.67(10)
O2 Ce3 O4 C22 156.3(3)
O2 Ce3 N4 N3 -23.7(3)
O2 Ce3 N4 C15 -169.6(5)
O2 Ce3 O6 Ce2 38.14(9)
O2 Ce3 O6 C63 155.5(3)
O2 Ce3 O6 C66 -80.8(3)
O2 Ce3 N15 C49 -174(4)
O2 Ce3 N15 N16 56.1(3)
O2 Ce3 N5 C18 170.4(4)
O2 Ce3 N5 N6 4.2(4)
O2 Ce3 N16 N15 -127.2(2)
O2 Ce3 N16 C51 138(6)
O2 Ce3 N18 N17 -141.2(2)
O2 Ce3 N18 C56 -53(6)
O2 Ce3 N17 N18 64.7(3)
O2 Ce3 N17 C54 -76(4)
O2 C11 C10 C8 -89.7(5)
O2 C11 C9 C7 90.7(5)
N2 C4 C3 C2 0.5(5)
O1 Ce2 Ce3 O4 -118.35(14)
O1 Ce2 Ce3 O2 33.94(15)
O1 Ce2 Ce3 N4 55.31(11)
O1 Ce2 Ce3 O6 139.43(11)
O1 Ce2 Ce3 N15 -54.00(12)
O1 Ce2 Ce3 N5 -130.28(11)
O1 Ce2 Ce3 N16 -19.24(12)
O1 Ce2 Ce3 N18 139.35(13)
O1 Ce2 Ce3 N17 143.6(2)
O1 Ce2 Ce1 O3 156.51(17)
O1 Ce2 Ce1 N8 165.47(15)
O1 Ce2 Ce1 N1 -24.02(15)
O1 Ce2 Ce1 O5 -105.86(15)
O1 Ce2 Ce1 N11 51.83(16)
O1 Ce2 Ce1 N12 86.15(16)
O1 Ce2 Ce1 N10 -88.7(4)
O1 Ce2 Ce1 N9 -111.23(17)
O1 Ce2 O4 Ce3 84.70(14)
O1 Ce2 O4 C22 -89.0(3)
O1 Ce2 O3 Ce1 -14.16(11)
O1 Ce2 O3 C27 160.4(3)
O1 Ce2 O2 Ce3 -150.26(13)
O1 Ce2 O2 C11 29.0(3)
O1 Ce2 O6 Ce3 -77.10(16)
O1 Ce2 O6 C63 168.6(3)
O1 Ce2 O6 C66 37.5(4)
O1 Ce2 N14 C46 6(11)
O1 Ce2 N14 N13 -52.2(3)
O1 Ce2 N13 N14 135.1(2)
O1 Ce2 N13 C44 -21(5)
O1 Ce1 O3 Ce2 14.03(11)
O1 Ce1 O3 C27 -159.9(4)
O1 Ce1 N8 N7 3.2(4)
O1 Ce1 N8 C31 -177.0(4)
O1 Ce1 N1 C2 172.8(5)
O1 Ce1 N1 N2 31.2(2)
O1 Ce1 O5 C58 83.9(4)
O1 Ce1 O5 C61 -144.3(4)
O1 Ce1 N11 C39 -137.3(16)
O1 Ce1 N11 N12 120.9(2)
O1 Ce1 N12 N11 -61.7(3)
O1 Ce1 N12 C41 -162.9(16)
O1 Ce1 N10 N9 -99.2(3)
O1 Ce1 N10 C36 97(2)
O1 Ce1 N9 N10 119.5(2)
O1 Ce1 N9 C34 151(5)
N4 Ce3 O4 Ce2 -8.16(18)
N4 Ce3 O4 C22 164.8(3)
N4 Ce3 O2 Ce2 -155.49(17)
N4 Ce3 O2 C11 25.3(3)
N4 Ce3 O6 Ce2 96.65(10)
N4 Ce3 O6 C63 -146.0(3)
N4 Ce3 O6 C66 -22.3(3)
N4 Ce3 N15 C49 122(4)
N4 Ce3 N15 N16 -8.1(3)
N4 Ce3 N5 C18 -29.9(9)
N4 Ce3 N5 N6 163.9(5)
N4 Ce3 N16 N15 172.0(3)
N4 Ce3 N16 C51 77(6)
N4 Ce3 N18 N17 -93.7(2)
N4 Ce3 N18 C56 -6(6)
N4 Ce3 N17 N18 83.2(2)
N4 Ce3 N17 C54 -57(4)
N4 N3 C11 O2 -5.6(5)
N4 N3 C11 C10 113.0(4)
N4 N3 C11 C9 -124.3(4)
N4 N3 C13 C14 0.3(5)
N4 N3 C13 C12 -177.7(5)
N8 Ce1 O3 Ce2 -169.77(17)
N8 Ce1 O3 C27 16.3(3)
N8 Ce1 O1 Ce2 -18.51(19)
N8 Ce1 O1 C6 155.1(3)
N8 Ce1 N1 C2 -46.4(8)
N8 Ce1 N1 N2 171.9(5)
N8 Ce1 O5 C58 -146.2(4)
N8 Ce1 O5 C61 -14.5(3)
N8 Ce1 N11 C39 93.0(16)
N8 Ce1 N11 N12 -8.8(3)
N8 Ce1 N12 N11 171.5(3)
N8 Ce1 N12 C41 70.3(16)
N8 Ce1 N10 N9 75.6(2)
N8 Ce1 N10 C36 -88(2)
N8 Ce1 N9 N10 -101.8(2)
N8 Ce1 N9 C34 -70(5)
N8 N7 C29 C28 178.5(5)
N8 N7 C29 C30 -2.2(5)
N8 N7 C27 O3 21.8(5)
N8 N7 C27 C25 -96.7(4)
N8 N7 C27 C26 139.6(4)
N8 C31 C30 C29 -0.9(6)
O6 Ce2 Ce3 O4 102.21(14)
O6 Ce2 Ce3 O2 -105.49(15)
O6 Ce2 Ce3 N4 -84.12(11)
O6 Ce2 Ce3 N15 166.57(13)
O6 Ce2 Ce3 N5 90.29(12)
O6 Ce2 Ce3 N16 -158.67(13)
O6 Ce2 Ce3 N18 -0.08(14)
O6 Ce2 Ce3 N17 4.2(2)
O6 Ce2 Ce1 O3 116(2)
O6 Ce2 Ce1 O1 -40(2)
O6 Ce2 Ce1 N8 125(2)
O6 Ce2 Ce1 N1 -64(2)
O6 Ce2 Ce1 O5 -146(2)
O6 Ce2 Ce1 N11 12(2)
O6 Ce2 Ce1 N12 46(2)
O6 Ce2 Ce1 N10 -129(2)
O6 Ce2 Ce1 N9 -152(2)
O6 Ce2 O4 Ce3 -53.24(11)
O6 Ce2 O4 C22 133.1(3)
O6 Ce2 O3 Ce1 -177.21(11)
O6 Ce2 O3 C27 -2.7(4)
O6 Ce2 O2 Ce3 51.22(11)
O6 Ce2 O2 C11 -129.5(3)
O6 Ce2 O1 Ce1 178.05(11)
O6 Ce2 O1 C6 4.2(4)
O6 Ce2 N14 C46 149(11)
O6 Ce2 N14 N13 89.9(2)
O6 Ce2 N13 N14 -80.7(2)
O6 Ce2 N13 C44 123(5)
O6 Ce3 O4 Ce2 53.75(11)
O6 Ce3 O4 C22 -133.3(3)
O6 Ce3 O2 Ce2 -51.96(11)
O6 Ce3 O2 C11 128.9(3)
O6 Ce3 N4 N3 -84.1(3)
O6 Ce3 N4 C15 129.9(5)
O6 Ce3 N15 C49 -113(4)
O6 Ce3 N15 N16 117.5(3)
O6 Ce3 N5 C18 -131.0(4)
O6 Ce3 N5 N6 62.9(3)
O6 Ce3 N16 N15 -132.7(2)
O6 Ce3 N16 C51 132(6)
O6 Ce3 N18 N17 176.4(2)
O6 Ce3 N18 C56 -96(6)
O6 Ce3 N17 N18 -3.6(2)
O6 Ce3 N17 C54 -144(4)
O6 C63 C64 C65 -1.3(6)
N1 Ce1 O3 Ce2 -0.66(19)
N1 Ce1 O3 C27 -174.6(3)
N1 Ce1 O1 Ce2 152.15(16)
N1 Ce1 O1 C6 -34.2(3)
N1 Ce1 N8 N7 -132.3(5)
N1 Ce1 N8 C31 47.5(8)
N1 Ce1 O5 C58 22.9(4)
N1 Ce1 O5 C61 154.7(3)
N1 Ce1 N11 C39 -76.9(16)
N1 Ce1 N11 N12 -178.7(3)
N1 Ce1 N12 N11 1.4(3)
N1 Ce1 N12 C41 -99.8(16)
N1 Ce1 N10 N9 -96.8(2)
N1 Ce1 N10 C36 100(2)
N1 Ce1 N9 N10 80.1(2)
N1 Ce1 N9 C34 112(5)
N1 C2 C3 C4 -0.3(6)
N1 N2 C6 O1 6.6(5)
N1 N2 C6 C7 125.9(4)
N1 N2 C6 C8 -111.0(4)
N1 N2 C4 C5 -179.6(4)
N1 N2 C4 C3 -0.6(5)
N3 N4 C15 C14 -0.2(5)
N3 N4 C15 C16 -179.2(5)
N3 C11 C10 C8 151.6(4)
N3 C11 C9 C7 -150.4(4)
O5 Ce1 O3 Ce2 -64.44(12)
O5 Ce1 O3 C27 121.6(3)
O5 Ce1 O1 Ce2 58.70(12)
O5 Ce1 O1 C6 -127.7(3)
O5 Ce1 N8 N7 -64.5(3)
O5 Ce1 N8 C31 115.3(5)
O5 Ce1 N1 C2 -115.0(5)
O5 Ce1 N1 N2 103.4(3)
O5 Ce1 N11 C39 -111.3(16)
O5 Ce1 N11 N12 146.9(3)
O5 Ce1 N12 N11 -132.5(4)
O5 Ce1 N12 C41 126.2(15)
O5 Ce1 N10 N9 -15.9(3)
O5 Ce1 N10 C36 -179(100)
O5 Ce1 N9 N10 164.6(2)
O5 Ce1 N9 C34 -164(5)
O5 C58 C62 C60 21.0(14)
O5 C58 C59 C60 -24.2(9)
O5 C61 C60 C62 18.9(10)
O5 C61 C60 C59 -9.2(8)
N14 Ce2 Ce3 O4 91.30(16)
N14 Ce2 Ce3 O2 -116.41(16)
N14 Ce2 Ce3 N4 -95.04(13)
N14 Ce2 Ce3 O6 -10.92(13)
N14 Ce2 Ce3 N15 155.65(14)
N14 Ce2 Ce3 N5 79.37(13)
N14 Ce2 Ce3 N16 -169.59(14)
N14 Ce2 Ce3 N18 -11.00(15)
N14 Ce2 Ce3 N17 -6.7(2)
N14 Ce2 Ce1 O3 -92.40(16)
N14 Ce2 Ce1 O1 111.10(16)
N14 Ce2 Ce1 N8 -83.43(13)
N14 Ce2 Ce1 N1 87.07(12)
N14 Ce2 Ce1 O5 5.24(13)
N14 Ce2 Ce1 N11 162.92(14)
N14 Ce2 Ce1 N12 -162.75(14)
N14 Ce2 Ce1 N10 22.4(4)
N14 Ce2 Ce1 N9 -0.14(15)
N14 Ce2 O4 Ce3 -106.54(14)
N14 Ce2 O4 C22 79.8(3)
N14 Ce2 O3 Ce1 99.38(14)
N14 Ce2 O3 C27 -86.1(3)
N14 Ce2 O2 Ce3 87.01(16)
N14 Ce2 O2 C11 -93.8(3)
N14 Ce2 O1 Ce1 -83.89(15)
N14 Ce2 O1 C6 102.3(3)
N14 Ce2 O6 Ce3 169.95(12)
N14 Ce2 O6 C63 55.7(3)
N14 Ce2 O6 C66 -75.5(3)
N14 Ce2 N13 C44 -156(5)
N14 C46 C45 C44 0.1(6)
N14 N13 C44 C45 0.2(5)
N14 N13 C44 C43 -179.2(4)
N15 Ce3 O4 Ce2 -122.97(13)
N15 Ce3 O4 C22 50.0(3)
N15 Ce3 O2 Ce2 104.52(13)
N15 Ce3 O2 C11 -74.7(3)
N15 Ce3 N4 N3 76.5(3)
N15 Ce3 N4 C15 -69.4(5)
N15 Ce3 O6 Ce2 -32.0(3)
N15 Ce3 O6 C63 85.3(4)
N15 Ce3 O6 C66 -151.0(3)
N15 Ce3 N5 C18 70.8(4)
N15 Ce3 N5 N6 -95.4(3)
N15 Ce3 N16 C51 -95(6)
N15 Ce3 N18 N17 11.5(3)
N15 Ce3 N18 C56 99(6)
N15 Ce3 N17 N18 -170.5(2)
N15 Ce3 N17 C54 49(4)
N15 C49 C50 C51 0.5(6)
N15 N16 C51 C50 -0.6(5)
N15 N16 C51 C52 179.8(4)
C46 N14 N13 Ce2 -178.3(4)
C46 N14 N13 C44 -0.1(5)
C46 C45 C44 N13 -0.2(6)
C46 C45 C44 C43 179.1(5)
C22 C23 C25 C27 -0.8(6)
C22 C24 C26 C27 0.0(6)
C18 N5 N6 C22 -168.4(4)
C18 N5 N6 C20 -0.5(5)
N13 Ce2 Ce3 O4 128.00(15)
N13 Ce2 Ce3 O2 -79.71(16)
N13 Ce2 Ce3 N4 -58.34(13)
N13 Ce2 Ce3 O6 25.78(13)
N13 Ce2 Ce3 N15 -167.65(14)
N13 Ce2 Ce3 N5 116.07(13)
N13 Ce2 Ce3 N16 -132.89(14)
N13 Ce2 Ce3 N18 25.70(15)
N13 Ce2 Ce3 N17 30.0(2)
N13 Ce2 Ce1 O3 -125.99(16)
N13 Ce2 Ce1 O1 77.50(15)
N13 Ce2 Ce1 N8 -117.03(13)
N13 Ce2 Ce1 N1 53.48(12)
N13 Ce2 Ce1 O5 -28.36(13)
N13 Ce2 Ce1 N11 129.33(14)
N13 Ce2 Ce1 N12 163.65(14)
N13 Ce2 Ce1 N10 -11.2(4)
N13 Ce2 Ce1 N9 -33.73(15)
N13 Ce2 O4 Ce3 -76.45(18)
N13 Ce2 O4 C22 109.8(3)
N13 Ce2 O3 Ce1 68.65(17)
N13 Ce2 O3 C27 -116.8(3)
N13 Ce2 O2 Ce3 114.77(13)
N13 Ce2 O2 C11 -66.0(3)
N13 Ce2 O1 Ce1 -108.96(14)
N13 Ce2 O1 C6 77.2(3)
N13 Ce2 O6 Ce3 -156.60(12)
N13 Ce2 O6 C63 89.1(3)
N13 Ce2 O6 C66 -42.0(3)
N13 Ce2 N14 C46 59(11)
N13 N14 C46 C47 -179.8(5)
N13 N14 C46 C45 0.0(5)
N7 N8 C31 C32 -179.3(4)
N7 N8 C31 C30 -0.4(5)
N7 C29 C30 C31 1.9(6)
C11 N3 C13 C14 179.3(4)
C11 N3 C13 C12 1.4(8)
C11 C10 C8 C6 -0.5(6)
N5 Ce3 O4 Ce2 166.34(16)
N5 Ce3 O4 C22 -20.7(3)
N5 Ce3 O2 Ce2 20.33(19)
N5 Ce3 O2 C11 -158.9(3)
N5 Ce3 N4 N3 174.3(5)
N5 Ce3 N4 C15 28.3(9)
N5 Ce3 O6 Ce2 -93.77(10)
N5 Ce3 O6 C63 23.6(3)
N5 Ce3 O6 C66 147.3(3)
N5 Ce3 N15 C49 -47(4)
N5 Ce3 N15 N16 -177.2(3)
N5 Ce3 N16 N15 2.9(3)
N5 Ce3 N16 C51 -92(6)
N5 Ce3 N18 N17 81.7(2)
N5 Ce3 N18 C56 170(6)
N5 Ce3 N17 N18 -95.7(2)
N5 Ce3 N17 C54 124(4)
N5 C18 C19 C20 0.3(6)
C47 C46 C45 C44 179.8(6)
C23 C22 C24 C26 -28.0(6)
C23 C22 N6 N5 103.5(4)
C23 C22 N6 C20 -62.2(5)
C23 C25 C27 O3 91.5(5)
C23 C25 C27 N7 -150.0(4)
C23 C25 C27 C26 -27.4(6)
N11 Ce1 O3 Ce2 89.62(15)
N11 Ce1 O3 C27 -84.4(3)
N11 Ce1 O1 Ce2 -132.07(14)
N11 Ce1 O1 C6 41.6(3)
N11 Ce1 N8 N7 105.9(3)
N11 Ce1 N8 C31 -74.3(5)
N11 Ce1 N1 C2 78.3(5)
N11 Ce1 N1 N2 -63.3(3)
N11 Ce1 O5 C58 56.5(5)
N11 Ce1 O5 C61 -171.8(4)
N11 Ce1 N12 C41 -101.2(16)
N11 Ce1 N10 N9 -173.8(2)
N11 Ce1 N10 C36 23(2)
N11 Ce1 N9 N10 6.7(3)
N11 Ce1 N9 C34 39(5)
N11 C39 C40 C41 0.0(7)
N11 N12 C41 C40 0.0(7)
N11 N12 C41 C42 -177.2(6)
C17 C18 N5 Ce3 12.6(8)
C17 C18 N5 N6 179.9(5)
C17 C18 C19 C20 -179.5(5)
C10 C11 C9 C7 -28.8(6)
C10 C8 C6 N2 -152.1(4)
C10 C8 C6 O1 89.8(5)
C10 C8 C6 C7 -29.8(5)
C49 N15 N16 Ce3 -175.6(4)
C49 N15 N16 C51 0.9(5)
C49 C50 C51 N16 0.0(6)
C49 C50 C51 C52 179.6(5)
C58 O5 C61 C60 -6.5(6)
C39 N11 N12 Ce1 -166.1(4)
C39 N11 N12 C41 0.0(6)
C39 C40 C41 N12 0.0(7)
C39 C40 C41 C42 176.9(7)
C24 C22 C23 C25 28.3(5)
C24 C22 N6 N5 -133.7(4)
C24 C22 N6 C20 60.6(5)
C24 C26 C27 O3 -91.8(5)
C24 C26 C27 N7 149.9(4)
C24 C26 C27 C25 27.8(6)
N6 C22 C23 C25 149.8(4)
N6 C22 C24 C26 -149.7(4)
N6 C20 C19 C18 -0.6(5)
C63 O6 C66 C65 -27.2(5)
C19 C18 N5 Ce3 -167.2(3)
C19 C18 N5 N6 0.1(5)
C19 C20 N6 C22 167.1(4)
C19 C20 N6 N5 0.7(5)
C6 N2 N1 Ce1 -32.0(4)
C6 N2 N1 C2 173.9(4)
C6 N2 C4 C5 7.6(7)
C6 N2 C4 C3 -173.3(4)
C6 C7 C9 C11 -1.4(6)
C48 C49 C50 C51 177.5(5)
C61 O5 C58 C62 -10.0(10)
C61 O5 C58 C59 18.9(7)
C61 C60 C62 C58 -24.0(13)
C61 C60 C59 C58 20.2(9)
C4 N2 N1 Ce1 154.5(3)
C4 N2 N1 C2 0.4(5)
C4 N2 C6 O1 178.9(4)
C4 N2 C6 C7 -61.8(6)
C4 N2 C6 C8 61.3(6)
C21 C20 N6 C22 -12.2(7)
C21 C20 N6 N5 -178.6(4)
C21 C20 C19 C18 178.7(5)
C9 C11 C10 C8 29.6(5)
C9 C7 C6 N2 151.7(4)
C9 C7 C6 O1 -88.7(5)
C9 C7 C6 C8 30.7(5)
C29 N7 C27 O3 -173.2(4)
C29 N7 C27 C25 68.3(5)
C29 N7 C27 C26 -55.4(6)
C32 C31 C30 C29 177.9(5)
C1 C2 N1 Ce1 37.1(7)
C1 C2 N1 N2 -179.9(4)
C1 C2 C3 C4 179.6(5)
C13 N3 C11 O2 175.4(4)
C13 N3 C11 C10 -66.0(5)
C13 N3 C11 C9 56.7(6)
C13 C14 C15 N4 0.3(6)
C13 C14 C15 C16 179.3(6)
C28 C29 C30 C31 -178.9(5)
C64 C65 C66 O6 25.7(6)
N16 Ce3 O4 Ce2 -94.67(14)
N16 Ce3 O4 C22 78.3(3)
N16 Ce3 O2 Ce2 131.04(14)
N16 Ce3 O2 C11 -48.2(3)
N16 Ce3 N4 N3 72.0(3)
N16 Ce3 N4 C15 -73.9(5)
N16 Ce3 O6 Ce2 44.2(2)
N16 Ce3 O6 C63 161.6(3)
N16 Ce3 O6 C66 -74.7(4)
N16 Ce3 N15 C49 130(4)
N16 Ce3 N5 C18 69.2(5)
N16 Ce3 N5 N6 -97.0(3)
N16 Ce3 N18 N17 -27.9(3)
N16 Ce3 N18 C56 60(6)
N16 Ce3 N17 N18 157.0(2)
N16 Ce3 N17 C54 16(4)
N16 N15 C49 C48 -178.1(4)
N16 N15 C49 C50 -0.9(5)
C5 C4 C3 C2 179.4(5)
C27 N7 C29 C28 12.7(8)
C27 N7 C29 C30 -168.0(4)
C3 C2 N1 Ce1 -143.0(4)
C3 C2 N1 N2 -0.1(5)
C31 N8 N7 C29 1.6(5)
C31 N8 N7 C27 169.1(4)
C66 O6 C63 C64 18.2(6)
C66 C65 C64 C63 -14.7(6)
C15 N4 N3 C11 -179.2(4)
C15 N4 N3 C13 -0.1(5)
C15 C14 C13 N3 -0.3(5)
C15 C14 C13 C12 177.4(5)
N12 Ce1 O3 Ce2 116.56(14)
N12 Ce1 O3 C27 -57.4(3)
N12 Ce1 O1 Ce2 -103.90(14)
N12 Ce1 O1 C6 69.7(3)
N12 Ce1 N8 N7 101.1(3)
N12 Ce1 N8 C31 -79.1(5)
N12 Ce1 N1 C2 77.6(5)
N12 Ce1 N1 N2 -64.1(3)
N12 Ce1 O5 C58 159.6(4)
N12 Ce1 O5 C61 -68.7(6)
N12 Ce1 N11 C39 101.8(16)
N12 Ce1 N10 N9 153.8(2)
N12 Ce1 N10 C36 -10(2)
N12 Ce1 N9 N10 -28.9(3)
N12 Ce1 N9 C34 3(5)
N12 N11 C39 C40 0.0(6)
N12 N11 C39 C38 175.9(5)
C38 C39 C40 C41 -175.2(6)
N10 Ce1 O3 Ce2 -153.23(18)
N10 Ce1 O3 C27 32.8(4)
N10 Ce1 O1 Ce2 154.80(15)
N10 Ce1 O1 C6 -31.6(4)
N10 Ce1 N8 N7 -172.7(3)
N10 Ce1 N8 C31 7.1(5)
N10 Ce1 N1 C2 -5.6(5)
N10 Ce1 N1 N2 -147.2(3)
N10 Ce1 O5 C58 -56.8(4)
N10 Ce1 O5 C61 74.9(3)
N10 Ce1 N11 C39 7.0(16)
N10 Ce1 N11 N12 -94.8(3)
N10 Ce1 N12 N11 81.8(3)
N10 Ce1 N12 C41 -19.4(16)
N10 Ce1 N9 C34 32(5)
N10 N9 C34 C35 0.3(5)
N10 N9 C34 C33 177.9(5)
N10 C36 C35 C34 -0.2(6)
N9 Ce1 O3 Ce2 -118.19(14)
N9 Ce1 O3 C27 67.8(4)
N9 Ce1 O1 Ce2 105.48(16)
N9 Ce1 O1 C6 -80.9(3)
N9 Ce1 N8 N7 -141.7(3)
N9 Ce1 N8 C31 38.1(4)
N9 Ce1 N1 C2 -37.1(5)
N9 Ce1 N1 N2 -178.8(3)
N9 Ce1 O5 C58 -65.3(4)
N9 Ce1 O5 C61 66.4(3)
N9 Ce1 N11 C39 3.5(16)
N9 Ce1 N11 N12 -98.3(3)
N9 Ce1 N12 N11 96.6(3)
N9 Ce1 N12 C41 -4.6(16)
N9 Ce1 N10 C36 -163(2)
N9 N10 C36 C35 0.3(6)
N9 N10 C36 C37 179.7(5)
N9 C34 C35 C36 -0.1(6)
N18 Ce3 O4 Ce2 101.69(14)
N18 Ce3 O4 C22 -85.4(3)
N18 Ce3 O2 Ce2 -98.90(15)
N18 Ce3 O2 C11 81.9(3)
N18 Ce3 N4 N3 -160.0(3)
N18 Ce3 N4 C15 54.0(5)
N18 Ce3 O6 Ce2 179.93(12)
N18 Ce3 O6 C63 -62.7(3)
N18 Ce3 O6 C66 61.0(3)
N18 Ce3 N15 C49 29(4)
N18 Ce3 N15 N16 -100.7(3)
N18 Ce3 N5 C18 -55.4(5)
N18 Ce3 N5 N6 138.4(3)
N18 Ce3 N16 N15 101.8(3)
N18 Ce3 N16 C51 7(6)
N18 Ce3 N17 C54 -141(4)
N18 N17 C54 C53 -179.3(4)
N18 N17 C54 C55 -0.4(5)
N18 C56 C55 C54 -0.1(6)
C36 N10 N9 Ce1 177.4(4)
C36 N10 N9 C34 -0.4(5)
N17 Ce3 O4 Ce2 138.10(15)
N17 Ce3 O4 C22 -49.0(4)
N17 Ce3 O2 Ce2 -134.33(18)
N17 Ce3 O2 C11 46.5(4)
N17 Ce3 N4 N3 168.2(3)
N17 Ce3 N4 C15 22.3(5)
N17 Ce3 O6 Ce2 -178.10(10)
N17 Ce3 O6 C63 -60.8(3)
N17 Ce3 O6 C66 63.0(3)
N17 Ce3 N15 C49 35(4)
N17 Ce3 N15 N16 -94.7(2)
N17 Ce3 N5 C18 -23.8(4)
N17 Ce3 N5 N6 170.0(3)
N17 Ce3 N16 N15 87.5(2)
N17 Ce3 N16 C51 -8(6)
N17 Ce3 N18 C56 88(6)
N17 N18 C56 C55 -0.2(6)
N17 N18 C56 C57 179.4(5)
N17 C54 C55 C56 0.3(6)
C56 N18 N17 Ce3 -176.3(4)
C56 N18 N17 C54 0.3(5)
C53 C54 C55 C56 179.0(5)
C37 C36 C35 C34 -179.5(6)
C33 C34 C35 C36 -177.5(5)
C57 C56 C55 C54 -179.6(6)
O7 C74 C73 C72 -32.7(11)
C74 O7 C71 C72 -8.6(10)
C71 C72 C73 C74 27.0(10)
C71 O7 C74 C73 25.7(10)
C73 C72 C71 O7 -11.9(10)
O8 C67 C68 C69 -9.3(12)
O8 C70 C69 C68 -18.8(17)
C67 O8 C70 C69 14.3(17)
C67 C68 C69 C70 16.3(14)
C70 O8 C67 C68 -2.3(13)
C62 C58 C59 C60 80(2)
C62 C60 C59 C58 -68(2)
C59 C58 C62 C60 -64(2)
C59 C60 C62 C58 76(2)
